data_7131052
loop_
_publ_author_name
'Udaya, Hosahalli S.'
'Basavarajappa, Ashokkumar'
'Gopalakrishna, Tullimilli Y.'
'Anand, Venkataramanarao G.'

_publ_section_title
;
 Topoisomers and aromaticity of a redox active 50&#x3c0; core-modified
 isophlorinoid.
;
_journal_name_full 'Chemical communications (Cambridge, England)'
_journal_paper_doi 10.1039/d2cc05637b
_journal_year 2022
_chemical_formula_moiety 'C110 H20 F50 S10, C H3 C N'
_chemical_formula_sum 'C112 H23 F50 N S10'
_chemical_formula_weight 2652.91
_space_group_crystal_system monoclinic
_space_group_IT_number 14
_space_group_name_Hall '-P 2yn'
_space_group_name_H-M_alt 'P 1 21/n 1'
_atom_sites_solution_hydrogens geom
_audit_creation_method SHELXL-2018/3
_audit_update_record
;
2022-11-16 deposited with the CCDC.	2022-11-22 downloaded from the CCDC.
;
_cell_angle_alpha 90
_cell_angle_beta 109.552(3)
_cell_angle_gamma 90
_cell_formula_units_Z 8
_cell_length_a 22.655(3)
_cell_length_b 31.011(4)
_cell_length_c 33.670(4)
_cell_measurement_reflns_used 9921
_cell_measurement_temperature 100(2)
_cell_measurement_theta_max 28.31
_cell_measurement_theta_min 2.23
_cell_volume 22291(5)
_computing_cell_refinement 'SAINT (Bruker, 2016)'
_computing_data_collection 'APEX3 (Bruker, 2016)'
_computing_data_reduction 'SAINT (Bruker, 2016)'
_computing_molecular_graphics 'Bruker SHELXTL, Mercury 2020.20'
_computing_publication_material 'Bruker SHELXTL'
_computing_structure_refinement 'SHELXL-2018/3 (Sheldrick, 2018)'
_computing_structure_solution 'SHELXT 2014/5 (Sheldrick, 2014)'
_diffrn_ambient_temperature 100(2)
_diffrn_detector 'Photon II CPAD Area Detector'
_diffrn_detector_area_resol_mean 7.39
_diffrn_measured_fraction_theta_full 1.000
_diffrn_measured_fraction_theta_max 1.000
_diffrn_measurement_device '\k-geometry diffractometer'
_diffrn_measurement_device_type 'Bruker D8 VENTURE Kappa Duo PHOTON II CPAD'
_diffrn_measurement_method '\f and \w scans'
_diffrn_radiation_monochromator 'multilayer mirrors'
_diffrn_radiation_type MoK\a
_diffrn_radiation_wavelength 0.71073
_diffrn_reflns_av_R_equivalents 0.1618
_diffrn_reflns_av_unetI/netI 0.1321
_diffrn_reflns_Laue_measured_fraction_full 1.000
_diffrn_reflns_Laue_measured_fraction_max 1.000
_diffrn_reflns_limit_h_max 26
_diffrn_reflns_limit_h_min -26
_diffrn_reflns_limit_k_max 36
_diffrn_reflns_limit_k_min -36
_diffrn_reflns_limit_l_max 40
_diffrn_reflns_limit_l_min -40
_diffrn_reflns_number 239144
_diffrn_reflns_point_group_measured_fraction_full 1.000
_diffrn_reflns_point_group_measured_fraction_max 1.000
_diffrn_reflns_theta_full 25.000
_diffrn_reflns_theta_max 25.000
_diffrn_reflns_theta_min 1.159
_diffrn_source 'micro-focus sealed tube'
_diffrn_source_type 'Incoatech I\mS HB'
_exptl_absorpt_coefficient_mu 0.331
_exptl_absorpt_correction_T_max 0.0962
_exptl_absorpt_correction_T_min 0.0653
_exptl_absorpt_correction_type multi-scan
_exptl_absorpt_process_details 'SADABS(Bruker, 2016)'
_exptl_crystal_colour green
_exptl_crystal_density_diffrn 1.581
_exptl_crystal_description plate
_exptl_crystal_F_000 10496
_exptl_crystal_size_max 0.180
_exptl_crystal_size_mid 0.101
_exptl_crystal_size_min 0.060
_platon_squeeze_details
;
PLATON/SQUEEZE was used to correct the diffraction data for the 
contribution from disordered lattice solvent (acetonitrile). 
The solvent accessible void volume per unit 
cell was 3312 \%A^3^ and Electron Count/unit Cell was 186 e\%A^-3^, 
estimated by PLATON. This electron count corresponds to eight 
acetonitrile molecules in the unit cell. However, they have been 
included in SFAC and UNIT instructions to get the correct molecular 
formula of the asymmetric unit, including formula weight, 
crystal density and F(000). 
;
_refine_diff_density_max 1.262
_refine_diff_density_min -1.069
_refine_diff_density_rms 0.127
_refine_ls_extinction_coef 0.00032(7)
_refine_ls_extinction_expression Fc^*^=kFc[1+0.001xFc^2^\l^3^/sin(2\q)]^-1/4^
_refine_ls_extinction_method 'SHELXL-2018/3 (Sheldrick 2018)'
_refine_ls_goodness_of_fit_ref 1.016
_refine_ls_hydrogen_treatment constr
_refine_ls_matrix_type full
_refine_ls_number_parameters 2774
_refine_ls_number_reflns 39241
_refine_ls_number_restraints 810
_refine_ls_restrained_S_all 1.047
_refine_ls_R_factor_all 0.2194
_refine_ls_R_factor_gt 0.1213
_refine_ls_shift/su_max 0.000
_refine_ls_shift/su_mean 0.000
_refine_ls_structure_factor_coef Fsqd
_refine_ls_weighting_details 'w=1/[\s^2^(Fo^2^)+(0.1699P)^2^+174.5015P] where P=(Fo^2^+2Fc^2^)/3'
_refine_ls_weighting_scheme calc
_refine_ls_wR_factor_gt 0.3069
_refine_ls_wR_factor_ref 0.3842
_reflns_Friedel_coverage 0.000
_reflns_number_gt 18429
_reflns_number_total 39241
_reflns_threshold_expression 'I > 2\s(I)'
_cod_data_source_file d2cc05637b2.cif
_cod_data_source_block 10_acn
_cod_original_sg_symbol_H-M 'P 21/n'
_cod_database_code 7131052
_shelx_shelxl_version_number 2018/3
_shelx_space_group_comment
;
The symmetry employed for this shelxl refinement is uniquely defined
by the following loop, which should always be used as a source of
symmetry information in preference to the above space-group names.
They are only intended as comments.
;
_shelx_estimated_absorpt_t_min 0.943
_shelx_estimated_absorpt_t_max 0.980
_platon_squeeze_void_probe_radius 1.20

loop_
_space_group_symop_operation_xyz
'x, y, z'
'-x+1/2, y+1/2, -z+1/2'
'-x, -y, -z'
'x-1/2, -y-1/2, z-1/2'

loop_
_atom_site_label
_atom_site_type_symbol
_atom_site_fract_x
_atom_site_fract_y
_atom_site_fract_z
_atom_site_U_iso_or_equiv
_atom_site_adp_type
_atom_site_occupancy
_atom_site_site_symmetry_order
_atom_site_calc_flag
_atom_site_refinement_flags_posn
_atom_site_refinement_flags_adp
_atom_site_refinement_flags_occupancy
_atom_site_disorder_assembly
_atom_site_disorder_group
S1A S 0.79380(15) 0.73583(9) 0.58671(7) 0.0524(8) Uani 1 1 d . . . . .
S2A S 0.7185(2) 0.69369(10) 0.50628(8) 0.0731(11) Uani 1 1 d . . . . .
S3A S 0.57582(13) 0.74086(9) 0.36577(8) 0.0442(7) Uani 1 1 d . . . . .
S4A S 0.55353(12) 0.78027(9) 0.28057(7) 0.0364(6) Uani 1 1 d . . . . .
S5A S 0.59407(13) 0.73436(9) 0.15293(7) 0.0406(6) Uani 1 1 d . . . . .
S6A S 0.72179(12) 0.61234(9) 0.22218(7) 0.0383(6) Uani 1 1 d . . . . .
S7A S 0.79991(12) 0.59091(8) 0.31614(7) 0.0374(6) Uani 1 1 d . . . . .
S8A S 0.82925(12) 0.67528(8) 0.37163(6) 0.0339(6) Uani 1 1 d . . . . .
S9A S 0.83079(12) 0.80261(8) 0.46805(7) 0.0348(6) Uani 1 1 d . . . . .
S10A S 0.84461(12) 0.81773(8) 0.55939(7) 0.0374(6) Uani 1 1 d . . . . .
F1A F 0.9753(3) 0.8296(3) 0.6899(2) 0.076(2) Uani 1 1 d . U . . .
F2A F 1.0132(4) 0.8421(3) 0.7737(2) 0.088(2) Uani 1 1 d . U . . .
F3A F 0.9305(3) 0.8366(2) 0.81577(18) 0.070(2) Uani 1 1 d . U . . .
F4A F 0.8089(3) 0.8166(2) 0.77315(17) 0.0510(16) Uani 1 1 d . U . . .
F5A F 0.7721(3) 0.80043(19) 0.69039(16) 0.0461(15) Uani 1 1 d . U . . .
F6A F 0.7069(7) 0.6254(5) 0.6325(4) 0.177(2) Uani 1 1 d . U . . .
F7A F 0.7231(7) 0.5507(5) 0.6758(4) 0.177(2) Uani 1 1 d . U . . .
F8A F 0.8034(7) 0.4872(5) 0.6626(4) 0.177(2) Uani 1 1 d . U . . .
F9A F 0.8684(7) 0.5053(5) 0.6148(4) 0.177(2) Uani 1 1 d . U . . .
F10A F 0.8589(7) 0.5822(5) 0.5751(4) 0.177(2) Uani 1 1 d . U . . .
F11A F 0.5435(6) 0.6265(4) 0.4186(4) 0.150(2) Uani 1 1 d . U . . .
F12A F 0.4985(6) 0.5649(4) 0.3620(4) 0.150(2) Uani 1 1 d . U . . .
F13A F 0.5455(6) 0.5550(4) 0.2997(4) 0.150(2) Uani 1 1 d . U . . .
F14A F 0.6375(6) 0.6040(4) 0.2948(4) 0.150(2) Uani 1 1 d . U . . .
F15A F 0.6858(6) 0.6700(4) 0.3545(4) 0.150(2) Uani 1 1 d . U . . .
F16A F 0.6354(3) 0.8944(2) 0.3814(2) 0.070(2) Uani 1 1 d . U . . .
F17A F 0.6100(4) 0.9684(3) 0.4135(3) 0.088(2) Uani 1 1 d . U . . .
F18A F 0.4929(4) 0.9846(3) 0.4143(3) 0.097(3) Uani 1 1 d . U . . .
F19A F 0.4007(5) 0.9259(3) 0.3816(4) 0.120(3) Uani 1 1 d . U . . .
F20A F 0.4262(4) 0.8508(3) 0.3502(3) 0.101(3) Uani 1 1 d . U . . .
F21A F 0.4544(3) 0.7620(3) 0.11962(18) 0.0611(18) Uani 1 1 d . U . . .
F22A F 0.4182(5) 0.8077(3) 0.0491(2) 0.105(3) Uani 1 1 d . U . . .
F23A F 0.4658(6) 0.8864(4) 0.0478(3) 0.139(4) Uani 1 1 d . U . . .
F24A F 0.5567(6) 0.9185(4) 0.1191(3) 0.140(4) Uani 1 1 d . U . . .
F25A F 0.5925(4) 0.8726(2) 0.1906(2) 0.082(2) Uani 1 1 d . U . . .
F26A F 0.7223(3) 0.6692(3) 0.09998(18) 0.0643(19) Uani 1 1 d . U . . .
F27A F 0.6802(3) 0.6737(3) 0.0160(2) 0.073(2) Uani 1 1 d . U . . .
F28A F 0.5565(3) 0.6673(3) -0.02671(18) 0.070(2) Uani 1 1 d . U . . .
F29A F 0.4751(3) 0.6554(3) 0.0156(2) 0.079(2) Uani 1 1 d . U . . .
F30A F 0.5175(3) 0.6479(2) 0.10008(19) 0.0648(19) Uani 1 1 d . U . . .
F31A F 0.7076(3) 0.4672(2) 0.2241(2) 0.076(2) Uani 1 1 d . U . . .
F32A F 0.7367(4) 0.3895(2) 0.2009(3) 0.082(2) Uani 1 1 d . U . . .
F33A F 0.8525(4) 0.3750(2) 0.1970(2) 0.080(2) Uani 1 1 d . U . . .
F34A F 0.9364(5) 0.4406(4) 0.2120(4) 0.131(4) Uani 1 1 d . U . . .
F35A F 0.9081(4) 0.5176(3) 0.2371(3) 0.103(3) Uani 1 1 d . U . . .
F36A F 0.7556(5) 0.5436(3) 0.4286(3) 0.0993(13) Uani 1 1 d . U . . .
F37A F 0.7842(5) 0.4939(3) 0.4975(3) 0.0993(13) Uani 1 1 d . U . . .
F38A F 0.9024(4) 0.4851(3) 0.5481(3) 0.0993(13) Uani 1 1 d . U . . .
F39A F 0.9953(5) 0.5275(3) 0.5311(3) 0.0993(13) Uani 1 1 d . U . . .
F40A F 0.9672(5) 0.5803(3) 0.4638(3) 0.0993(13) Uani 1 1 d . U . . .
F41A F 0.9189(2) 0.75183(19) 0.35227(15) 0.0414(14) Uani 1 1 d . U . . .
F42A F 0.8972(3) 0.7725(2) 0.27141(17) 0.0536(16) Uani 1 1 d . U . . .
F43A F 0.7821(3) 0.8012(2) 0.22235(15) 0.0501(16) Uani 1 1 d . U . . .
F44A F 0.6884(3) 0.8073(2) 0.25498(16) 0.0535(16) Uani 1 1 d . U . . .
F45A F 0.7093(3) 0.7853(2) 0.33646(16) 0.0467(15) Uani 1 1 d . U . . .
F46A F 0.7521(3) 0.9370(2) 0.45626(18) 0.0561(17) Uani 1 1 d . U . . .
F47A F 0.7629(4) 1.0203(3) 0.4390(2) 0.084(2) Uani 1 1 d . U . . .
F48A F 0.8741(5) 1.0617(3) 0.4751(3) 0.098(3) Uani 1 1 d . U . . .
F49A F 0.9739(4) 1.0180(3) 0.5279(2) 0.088(2) Uani 1 1 d . U . . .
F50A F 0.9638(3) 0.9335(2) 0.5429(2) 0.0611(18) Uani 1 1 d . U . . .
C1A C 0.8539(5) 0.8013(4) 0.6420(3) 0.041(3) Uani 1 1 d . . . . .
C2A C 0.8382(5) 0.7559(3) 0.6351(3) 0.043(3) Uani 1 1 d . . . . .
C3A C 0.8561(5) 0.7232(4) 0.6646(3) 0.049(3) Uani 1 1 d . . . . .
H3A H 0.879506 0.728061 0.693428 0.059 Uiso 1 1 calc R U . . .
C4A C 0.8366(6) 0.6831(4) 0.6481(3) 0.055(3) Uani 1 1 d . . . . .
H4A H 0.846306 0.657419 0.664375 0.066 Uiso 1 1 calc R U . . .
C5A C 0.8015(6) 0.6837(4) 0.6055(3) 0.051(3) Uani 1 1 d . . . . .
C6A C 0.7750(7) 0.6465(4) 0.5794(3) 0.077(4) Uani 1 1 d . . . . .
C7A C 0.7421(7) 0.6463(4) 0.5370(4) 0.072(4) Uani 1 1 d . . . . .
C8A C 0.7205(7) 0.6098(4) 0.5108(3) 0.079(5) Uani 1 1 d . . . . .
H8A H 0.726356 0.581011 0.521020 0.095 Uiso 1 1 calc R U . . .
C9A C 0.6910(8) 0.6196(4) 0.4704(3) 0.080(5) Uani 1 1 d . . . . .
H9A H 0.678485 0.598090 0.449175 0.096 Uiso 1 1 calc R U . . .
C10A C 0.6795(7) 0.6641(4) 0.4608(3) 0.068(4) Uani 1 1 d . . . . .
C11A C 0.6430(6) 0.6824(4) 0.4226(3) 0.056(3) Uani 1 1 d . . . . .
C12A C 0.6287(5) 0.7267(4) 0.4144(3) 0.051(3) Uani 1 1 d . U . . .
C13A C 0.6491(7) 0.7630(5) 0.4391(4) 0.071(4) Uani 1 1 d . U . . .
H13A H 0.679203 0.762255 0.466604 0.086 Uiso 1 1 calc R U . . .
C14A C 0.6201(6) 0.8016(5) 0.4190(4) 0.070(4) Uani 1 1 d . U . . .
H14A H 0.627827 0.829135 0.432134 0.084 Uiso 1 1 calc R U . . .
C15A C 0.5791(5) 0.7951(4) 0.3778(3) 0.047(3) Uani 1 1 d . U . . .
C16A C 0.5462(5) 0.8275(3) 0.3478(3) 0.042(3) Uani 1 1 d . . . . .
C17A C 0.5301(4) 0.8237(3) 0.3051(3) 0.037(2) Uani 1 1 d . . . . .
C18A C 0.4986(4) 0.8549(3) 0.2735(3) 0.039(2) Uani 1 1 d . . . . .
H18A H 0.480078 0.880338 0.279838 0.047 Uiso 1 1 calc R U . . .
C19A C 0.4976(5) 0.8452(4) 0.2344(3) 0.045(3) Uani 1 1 d . . . . .
H19A H 0.477395 0.862885 0.210614 0.054 Uiso 1 1 calc R U . . .
C20A C 0.5297(5) 0.8058(3) 0.2314(3) 0.040(3) Uani 1 1 d . . . . .
C21A C 0.5433(5) 0.7895(3) 0.1971(3) 0.040(3) Uani 1 1 d . . . . .
C22A C 0.5759(5) 0.7496(4) 0.1969(3) 0.044(3) Uani 1 1 d . . . . .
C23A C 0.5954(7) 0.7179(4) 0.2270(3) 0.075(4) Uani 1 1 d . . . . .
H23A H 0.591158 0.719985 0.254023 0.090 Uiso 1 1 calc R U . . .
C24A C 0.6221(7) 0.6820(4) 0.2140(3) 0.074(4) Uani 1 1 d . . . . .
H24A H 0.636418 0.657396 0.231268 0.089 Uiso 1 1 calc R U . . .
C25A C 0.6257(5) 0.6855(4) 0.1746(3) 0.043(3) Uani 1 1 d . . . . .
C26A C 0.6467(4) 0.6543(3) 0.1509(3) 0.036(2) Uani 1 1 d . . . . .
C27A C 0.6848(4) 0.6201(3) 0.1678(3) 0.035(2) Uani 1 1 d . . . . .
C28A C 0.7015(5) 0.5862(3) 0.1459(3) 0.040(3) Uani 1 1 d . . . . .
H28A H 0.687213 0.584671 0.115960 0.049 Uiso 1 1 calc R U . . .
C29A C 0.7396(5) 0.5557(3) 0.1707(3) 0.042(3) Uani 1 1 d . . . . .
H29A H 0.754220 0.531279 0.159687 0.050 Uiso 1 1 calc R U . . .
C30A C 0.7559(5) 0.5637(3) 0.2154(3) 0.039(2) Uani 1 1 d . . . . .
C31A C 0.7909(5) 0.5369(3) 0.2471(3) 0.037(2) Uani 1 1 d . . . . .
C32A C 0.8116(5) 0.5440(3) 0.2916(3) 0.040(2) Uani 1 1 d . . . . .
C33A C 0.8434(5) 0.5141(4) 0.3221(3) 0.047(3) Uani 1 1 d . . . . .
H33A H 0.855012 0.486312 0.315480 0.056 Uiso 1 1 calc R U . . .
C34A C 0.8562(5) 0.5285(4) 0.3625(3) 0.049(3) Uani 1 1 d . . . . .
H34A H 0.877218 0.511113 0.386312 0.058 Uiso 1 1 calc R U . . .
C35A C 0.8367(5) 0.5694(3) 0.3664(3) 0.040(3) Uani 1 1 d . . . . .
C36A C 0.8431(5) 0.5927(3) 0.4052(3) 0.038(2) Uani 1 1 d . . . . .
C37A C 0.8400(4) 0.6363(3) 0.4111(3) 0.034(2) Uani 1 1 d . . . . .
C38A C 0.8455(5) 0.6579(3) 0.4501(3) 0.038(2) Uani 1 1 d . . . . .
H38A H 0.851080 0.642679 0.475580 0.046 Uiso 1 1 calc R U . . .
C39A C 0.8423(5) 0.7008(3) 0.4480(3) 0.036(2) Uani 1 1 d . . . . .
H39A H 0.846535 0.718747 0.471657 0.044 Uiso 1 1 calc R U . . .
C40A C 0.8319(4) 0.7173(3) 0.4064(3) 0.033(2) Uani 1 1 d . . . . .
C41A C 0.8261(4) 0.7592(3) 0.3926(3) 0.031(2) Uani 1 1 d . . . . .
C42A C 0.8303(4) 0.7992(3) 0.4164(3) 0.032(2) Uani 1 1 d . . . . .
C43A C 0.8369(5) 0.8404(3) 0.4018(3) 0.038(2) Uani 1 1 d . . . . .
H43A H 0.837321 0.845762 0.374131 0.045 Uiso 1 1 calc R U . . .
C44A C 0.8429(5) 0.8728(3) 0.4313(3) 0.039(2) Uani 1 1 d . . . . .
H44A H 0.847816 0.902376 0.425610 0.047 Uiso 1 1 calc R U . . .
C45A C 0.8412(5) 0.8583(3) 0.4698(3) 0.032(2) Uani 1 1 d . . . . .
C46A C 0.8506(4) 0.8848(3) 0.5070(3) 0.032(2) Uani 1 1 d . . . . .
C47A C 0.8544(5) 0.8704(3) 0.5464(3) 0.037(2) Uani 1 1 d . . . . .
C48A C 0.8671(5) 0.8974(3) 0.5834(3) 0.040(2) Uani 1 1 d . . . . .
H48A H 0.873679 0.927650 0.583046 0.048 Uiso 1 1 calc R U . . .
C49A C 0.8685(5) 0.8753(3) 0.6188(3) 0.040(2) Uani 1 1 d . . . . .
H49A H 0.876953 0.888734 0.645444 0.048 Uiso 1 1 calc R U . . .
C50A C 0.8566(5) 0.8310(3) 0.6124(3) 0.037(2) Uani 1 1 d . . . . .
C51A C 0.8723(5) 0.8150(3) 0.6870(3) 0.040(3) Uani 1 1 d . . . . .
C52A C 0.9319(6) 0.8264(4) 0.7091(3) 0.057(3) Uani 1 1 d . . . . .
C53A C 0.9518(6) 0.8325(5) 0.7529(4) 0.066(4) Uani 1 1 d . . . . .
C54A C 0.9111(6) 0.8302(4) 0.7739(3) 0.057(3) Uani 1 1 d . . . . .
C55A C 0.8489(5) 0.8201(4) 0.7524(3) 0.043(3) Uani 1 1 d . . . . .
C57A C 0.7826(7) 0.6045(3) 0.6019(4) 0.124(3) Uani 1 1 d G . . . .
C58A C 0.7427(6) 0.5949(3) 0.6242(4) 0.124(3) Uani 1 1 d G . . . .
C59A C 0.7477(6) 0.5554(4) 0.6447(4) 0.124(3) Uani 1 1 d G . . . .
C60A C 0.7925(7) 0.5256(3) 0.6428(4) 0.124(3) Uani 1 1 d G . . . .
C61A C 0.8324(6) 0.5353(3) 0.6204(4) 0.124(3) Uani 1 1 d G . . . .
C62A C 0.8275(6) 0.5748(4) 0.5999(4) 0.124(3) Uani 1 1 d G . . . .
C56A C 0.8309(5) 0.8123(3) 0.7096(3) 0.038(2) Uani 1 1 d . . . . .
C63A C 0.6166(5) 0.6502(3) 0.3877(3) 0.087(2) Uani 1 1 d G . . . .
C64A C 0.5686(5) 0.6232(4) 0.3893(2) 0.087(2) Uani 1 1 d G . . . .
C65A C 0.5468(4) 0.5908(3) 0.3594(3) 0.087(2) Uani 1 1 d G . . . .
C66A C 0.5732(5) 0.5855(3) 0.3279(3) 0.087(2) Uani 1 1 d G . . . .
C67A C 0.6213(5) 0.6126(4) 0.3263(2) 0.087(2) Uani 1 1 d G . . . .
C68A C 0.6430(4) 0.6450(3) 0.3562(3) 0.087(2) Uani 1 1 d G . . . .
C69A C 0.5317(5) 0.8688(3) 0.3653(3) 0.040(3) Uani 1 1 d . . . . .
C70A C 0.5767(5) 0.9005(4) 0.3819(3) 0.051(3) Uani 1 1 d . . . . .
C71A C 0.5639(6) 0.9385(4) 0.3981(3) 0.054(3) Uani 1 1 d . . . . .
C72A C 0.5066(7) 0.9459(4) 0.3987(4) 0.068(4) Uani 1 1 d . . . . .
C73A C 0.4609(7) 0.9169(5) 0.3823(5) 0.078(4) Uani 1 1 d . . . . .
C74A C 0.4741(6) 0.8791(4) 0.3673(4) 0.066(4) Uani 1 1 d . . . . .
C75A C 0.5237(6) 0.8164(4) 0.1574(3) 0.052(3) Uani 1 1 d . . . . .
C76A C 0.4791(6) 0.7997(4) 0.1205(3) 0.057(3) Uani 1 1 d . U . . .
C77A C 0.4612(7) 0.8248(5) 0.0845(4) 0.076(4) Uani 1 1 d . U . . .
C78A C 0.4848(8) 0.8614(6) 0.0835(5) 0.090(5) Uani 1 1 d . U . . .
C79A C 0.5266(9) 0.8785(6) 0.1191(6) 0.101(5) Uani 1 1 d . U . . .
C80A C 0.5490(8) 0.8551(4) 0.1553(3) 0.081(5) Uani 1 1 d . . . . .
C81A C 0.6221(5) 0.6590(3) 0.1033(3) 0.037(2) Uani 1 1 d . . . . .
C82A C 0.6601(5) 0.6668(4) 0.0807(3) 0.051(3) Uani 1 1 d . . . . .
C83A C 0.6395(5) 0.6688(4) 0.0374(3) 0.049(3) Uani 1 1 d . . . . .
C84A C 0.5777(5) 0.6651(4) 0.0156(3) 0.050(3) Uani 1 1 d . . . . .
C85A C 0.5362(5) 0.6575(4) 0.0370(3) 0.055(3) Uani 1 1 d . . . . .
C86A C 0.5581(5) 0.6544(4) 0.0804(3) 0.046(3) Uani 1 1 d . . . . .
C87A C 0.8091(5) 0.4945(3) 0.2333(3) 0.043(3) Uani 1 1 d . . . . .
C88A C 0.7664(5) 0.4613(4) 0.2225(3) 0.044(3) Uani 1 1 d . . . . .
C89A C 0.7807(6) 0.4220(4) 0.2106(3) 0.050(3) Uani 1 1 d . . . . .
C90A C 0.8385(7) 0.4140(4) 0.2091(4) 0.061(4) Uani 1 1 d . . . . .
C91A C 0.8802(7) 0.4469(5) 0.2177(5) 0.084(5) Uani 1 1 d . . . . .
C92A C 0.8661(6) 0.4849(4) 0.2301(5) 0.073(4) Uani 1 1 d . . . . .
C93A C 0.8595(6) 0.5647(3) 0.4430(3) 0.046(3) Uani 1 1 d . . . . .
C94A C 0.8158(7) 0.5408(4) 0.4532(4) 0.063(4) Uani 1 1 d . . . . .
C95A C 0.8309(9) 0.5151(4) 0.4889(5) 0.080(5) Uani 1 1 d . . . . .
C96A C 0.8924(13) 0.5103(5) 0.5142(5) 0.109(7) Uani 1 1 d . . . . .
C97A C 0.9346(9) 0.5332(5) 0.5053(4) 0.089(5) Uani 1 1 d . . . . .
C98A C 0.9218(7) 0.5593(4) 0.4715(3) 0.061(4) Uani 1 1 d . . . . .
C100 C 0.8605(4) 0.7649(3) 0.3289(3) 0.035(2) Uani 1 1 d . . . . .
C99A C 0.8139(4) 0.7680(3) 0.3463(2) 0.031(2) Uani 1 1 d . . . . .
C101 C 0.8501(5) 0.7760(3) 0.2873(3) 0.038(2) Uani 1 1 d . . . . .
C102 C 0.7927(5) 0.7901(3) 0.2628(3) 0.035(2) Uani 1 1 d . . . . .
C103 C 0.7442(5) 0.7930(4) 0.2789(3) 0.042(3) Uani 1 1 d . . . . .
C104 C 0.7554(5) 0.7815(3) 0.3202(3) 0.038(2) Uani 1 1 d . . . . .
C105 C 0.8570(5) 0.9325(3) 0.4996(3) 0.037(2) Uani 1 1 d . . . . .
C106 C 0.8072(6) 0.9563(4) 0.4739(3) 0.048(3) Uani 1 1 d . . . . .
C107 C 0.8131(6) 0.9991(4) 0.4655(4) 0.057(3) Uani 1 1 d . U . . .
C108 C 0.8668(7) 1.0182(5) 0.4829(4) 0.066(4) Uani 1 1 d . U . . .
C109 C 0.9186(6) 0.9979(4) 0.5098(4) 0.057(3) Uani 1 1 d . U . . .
C110 C 0.9133(6) 0.9541(4) 0.5175(3) 0.050(3) Uani 1 1 d . . . . .
S1B S 0.69391(13) 0.26213(10) 0.41106(7) 0.0468(7) Uani 1 1 d . . . . .
S2B S 0.76686(14) 0.31176(10) 0.48828(7) 0.0513(8) Uani 1 1 d . . . . .
S3B S 0.91298(14) 0.27638(11) 0.63055(8) 0.0584(9) Uani 1 1 d . . . . .
S4B S 0.94425(13) 0.24592(12) 0.72167(7) 0.0569(9) Uani 1 1 d . . . . .
S5B S 0.89954(14) 0.29334(14) 0.84662(8) 0.0694(11) Uani 1 1 d . . . . .
S6B S 0.76316(18) 0.40367(11) 0.77284(8) 0.0683(10) Uani 1 1 d . . . . .
S7B S 0.68120(17) 0.41134(10) 0.67750(8) 0.0599(9) Uani 1 1 d . . . . .
S8B S 0.67045(12) 0.32423(8) 0.62665(7) 0.0362(6) Uani 1 1 d . . . . .
S9B S 0.67573(12) 0.19549(8) 0.53436(7) 0.0370(6) Uani 1 1 d . . . . .
S10B S 0.65938(12) 0.17732(9) 0.44312(7) 0.0389(6) Uani 1 1 d . . . . .
F1B F 0.5344(3) 0.1410(3) 0.32236(19) 0.0647(19) Uani 1 1 d . U . . .
F2B F 0.4946(3) 0.1155(3) 0.2419(2) 0.085(2) Uani 1 1 d . U . . .
F3B F 0.5601(3) 0.1360(3) 0.19029(18) 0.076(2) Uani 1 1 d . U . . .
F4B F 0.6695(3) 0.1815(2) 0.22161(17) 0.0570(17) Uani 1 1 d . U . . .
F5B F 0.7123(3) 0.2054(2) 0.30267(17) 0.0514(16) Uani 1 1 d . U . . .
F6B F 0.7662(6) 0.3728(4) 0.3551(4) 0.1479(19) Uani 1 1 d . U . . .
F7B F 0.7461(6) 0.4448(4) 0.3093(4) 0.1479(19) Uani 1 1 d . U . . .
F8B F 0.6645(6) 0.5046(4) 0.3172(4) 0.1479(19) Uani 1 1 d . U . . .
F9B F 0.6011(6) 0.4905(4) 0.3719(4) 0.1479(19) Uani 1 1 d . U . . .
F10B F 0.6154(6) 0.4151(4) 0.4158(4) 0.1479(19) Uani 1 1 d . U . . .
F11B F 0.9473(4) 0.3803(3) 0.5658(2) 0.089(3) Uani 1 1 d . U . . .
F12B F 1.0037(4) 0.4412(3) 0.6224(2) 0.092(3) Uani 1 1 d . U . . .
F13B F 0.9638(4) 0.4575(3) 0.6889(2) 0.087(2) Uani 1 1 d . U . . .
F14B F 0.8671(3) 0.4110(2) 0.69807(19) 0.072(2) Uani 1 1 d . U . . .
F15B F 0.8099(3) 0.3519(3) 0.64125(19) 0.068(2) Uani 1 1 d . U . . .
F16B F 0.8553(4) 0.1273(3) 0.6622(3) 0.106(3) Uani 1 1 d . U . . .
F17B F 0.8639(5) 0.0448(3) 0.6409(3) 0.111(3) Uani 1 1 d . U . . .
F18B F 0.9556(5) 0.0199(3) 0.6111(3) 0.102(3) Uani 1 1 d . U . . .
F19B F 1.0368(5) 0.0790(4) 0.6028(4) 0.121(3) Uani 1 1 d . U . . .
F20B F 1.0299(4) 0.1618(3) 0.6225(3) 0.103(3) Uani 1 1 d . U . . .
F21B F 1.0390(3) 0.2700(3) 0.88474(17) 0.0606(18) Uani 1 1 d . U . . .
F22B F 1.0757(3) 0.2226(3) 0.95528(19) 0.082(2) Uani 1 1 d . U . . .
F23B F 1.0347(4) 0.1394(3) 0.9544(2) 0.100(3) Uani 1 1 d . U . . .
F24B F 0.9520(4) 0.1070(3) 0.8829(2) 0.099(3) Uani 1 1 d . U . . .
F25B F 0.9113(3) 0.1547(3) 0.8130(2) 0.080(2) Uani 1 1 d . U . . .
F26B F 0.7754(3) 0.3463(3) 0.8996(2) 0.072(2) Uani 1 1 d . U . . .
F27B F 0.8220(4) 0.3400(3) 0.9835(2) 0.078(2) Uani 1 1 d . U . . .
F28B F 0.9431(4) 0.3579(3) 1.0245(2) 0.100(3) Uani 1 1 d . U . . .
F29B F 1.0243(5) 0.3724(4) 0.9790(3) 0.135(4) Uani 1 1 d . U . . .
F30B F 0.9728(5) 0.3859(4) 0.8955(3) 0.135(4) Uani 1 1 d . U . . .
F31B F 0.6511(7) 0.5488(5) 0.7335(4) 0.163(2) Uani 1 1 d . U . . .
F32B F 0.5652(7) 0.5988(5) 0.7460(4) 0.163(2) Uani 1 1 d . U . . .
F33B F 0.4679(7) 0.5602(5) 0.7717(4) 0.163(2) Uani 1 1 d . U . . .
F34B F 0.4758(7) 0.4742(5) 0.7902(4) 0.163(2) Uani 1 1 d . U . . .
F35B F 0.5650(7) 0.4259(5) 0.7763(4) 0.163(2) Uani 1 1 d . U . . .
F36B F 0.7115(4) 0.4663(3) 0.5600(2) 0.089(2) Uani 1 1 d . U . . .
F37B F 0.6620(5) 0.5150(4) 0.4895(3) 0.124(4) Uani 1 1 d . U . . .
F38B F 0.5403(5) 0.5054(3) 0.4409(2) 0.102(3) Uani 1 1 d . U . . .
F39B F 0.4696(4) 0.4475(3) 0.4627(2) 0.096(3) Uani 1 1 d . U . . .
F40B F 0.5187(4) 0.3987(3) 0.5314(2) 0.078(2) Uani 1 1 d . U . . .
F41B F 0.5851(2) 0.2401(2) 0.64562(16) 0.0442(14) Uani 1 1 d . U . . .
F42B F 0.6052(3) 0.2203(2) 0.72717(17) 0.0493(15) Uani 1 1 d . U . . .
F43B F 0.7228(3) 0.2033(2) 0.77975(16) 0.0583(18) Uani 1 1 d . U . . .
F44B F 0.8202(3) 0.2058(3) 0.75094(18) 0.067(2) Uani 1 1 d . U . . .
F45B F 0.8007(3) 0.2250(2) 0.66852(17) 0.0554(17) Uani 1 1 d . U . . .
F46B F 0.7966(4) 0.0770(2) 0.5446(2) 0.070(2) Uani 1 1 d . U . . .
F47B F 0.8184(4) -0.0059(3) 0.5677(2) 0.081(2) Uani 1 1 d . U . . .
F48B F 0.7224(4) -0.0629(3) 0.5452(2) 0.083(2) Uani 1 1 d . U . . .
F49B F 0.6044(5) -0.0357(3) 0.5008(3) 0.119(3) Uani 1 1 d . U . . .
F50B F 0.5828(4) 0.0474(3) 0.4807(3) 0.097(3) Uani 1 1 d . U . . .
C1B C 0.6442(4) 0.1917(4) 0.3589(3) 0.039(3) Uani 1 1 d . . . . .
C2B C 0.6520(4) 0.2376(4) 0.3636(3) 0.039(3) Uani 1 1 d . . . . .
C3B C 0.6310(4) 0.2686(4) 0.3326(3) 0.040(3) Uani 1 1 d . . . . .
H3B H 0.608158 0.261670 0.304039 0.047 Uiso 1 1 calc R U . . .
C4B C 0.6458(5) 0.3103(4) 0.3464(3) 0.044(3) Uani 1 1 d . . . . .
H4B H 0.633352 0.334773 0.328464 0.052 Uiso 1 1 calc R U . . .
C5B C 0.6811(5) 0.3133(4) 0.3896(3) 0.044(3) Uani 1 1 d . . . . .
C6B C 0.7030(6) 0.3521(4) 0.4123(3) 0.062(4) Uani 1 1 d . . . . .
C7B C 0.7374(6) 0.3557(4) 0.4548(3) 0.058(3) Uani 1 1 d . . . . .
C8B C 0.7566(7) 0.3948(5) 0.4773(3) 0.079(5) Uani 1 1 d . . . . .
H8B H 0.745146 0.422303 0.464738 0.095 Uiso 1 1 calc R U . . .
C9B C 0.7929(7) 0.3895(5) 0.5184(4) 0.076(4) Uani 1 1 d . . . . .
H9B H 0.808400 0.412966 0.537087 0.091 Uiso 1 1 calc R U . . .
C10B C 0.8054(6) 0.3454(4) 0.5308(3) 0.061(4) Uani 1 1 d . . . . .
C11B C 0.8440(6) 0.3309(4) 0.5700(3) 0.057(3) Uani 1 1 d . . . . .
C12B C 0.8570(5) 0.2870(5) 0.5816(3) 0.056(3) Uani 1 1 d . . . . .
C13B C 0.8373(5) 0.2480(4) 0.5606(3) 0.057(3) Uani 1 1 d . . . . .
H13B H 0.808573 0.246691 0.532589 0.069 Uiso 1 1 calc R U . . .
C14B C 0.8629(6) 0.2113(5) 0.5836(3) 0.059(3) Uani 1 1 d . . . . .
H14B H 0.852271 0.182751 0.573573 0.071 Uiso 1 1 calc R U . . .
C15B C 0.9062(5) 0.2214(4) 0.6233(3) 0.053(3) Uani 1 1 d . . . . .
C16B C 0.9387(5) 0.1913(5) 0.6556(3) 0.058(3) Uani 1 1 d . . . . .
C17B C 0.9604(5) 0.1997(4) 0.6984(3) 0.058(3) Uani 1 1 d . . . . .
C18B C 0.9925(5) 0.1687(5) 0.7307(3) 0.062(4) Uani 1 1 d . . . . .
H18B H 1.008625 0.142168 0.724689 0.074 Uiso 1 1 calc R U . . .
C19B C 0.9971(6) 0.1806(5) 0.7690(3) 0.063(4) Uani 1 1 d . . . . .
H19B H 1.017972 0.163640 0.793063 0.076 Uiso 1 1 calc R U . . .
C20B C 0.9681(5) 0.2217(6) 0.7719(3) 0.066(4) Uani 1 1 d . . . . .
C21B C 0.9563(5) 0.2401(5) 0.8059(3) 0.061(4) Uani 1 1 d . . . . .
C22B C 0.9262(5) 0.2804(5) 0.8064(3) 0.060(4) Uani 1 1 d . . . . .
C23B C 0.9098(6) 0.3147(5) 0.7761(4) 0.072(4) Uani 1 1 d . . . . .
H23B H 0.918326 0.313584 0.750343 0.086 Uiso 1 1 calc R U . . .
C24B C 0.8808(6) 0.3491(5) 0.7870(4) 0.066(3) Uani 1 1 d . U . . .
H24B H 0.868372 0.374199 0.770040 0.079 Uiso 1 1 calc R U . . .
C25B C 0.8713(5) 0.3438(4) 0.8255(3) 0.052(3) Uani 1 1 d . U . . .
C26B C 0.8438(6) 0.3724(4) 0.8468(4) 0.056(3) Uani 1 1 d . U . . .
C27B C 0.7989(6) 0.4004(4) 0.8284(4) 0.058(3) Uani 1 1 d . U . . .
C28B C 0.7672(7) 0.4312(5) 0.8465(5) 0.082(4) Uani 1 1 d . U . . .
H28B H 0.781986 0.436873 0.875952 0.099 Uiso 1 1 calc R U . . .
C29B C 0.7162(8) 0.4518(5) 0.8208(5) 0.090(5) Uani 1 1 d . U . . .
H29B H 0.689531 0.469870 0.830053 0.108 Uiso 1 1 calc R U . . .
C30B C 0.7074(8) 0.4423(5) 0.7753(5) 0.085(4) Uani 1 1 d . U . . .
C31B C 0.6578(7) 0.4597(5) 0.7425(5) 0.086(4) Uani 1 1 d . U . . .
C32B C 0.6516(7) 0.4529(5) 0.6980(4) 0.081(4) Uani 1 1 d . U . . .
C33B C 0.6178(9) 0.4806(7) 0.6677(6) 0.110(6) Uani 1 1 d . U . . .
H33B H 0.598823 0.506322 0.673029 0.132 Uiso 1 1 calc R U . . .
C34B C 0.6145(8) 0.4657(6) 0.6261(5) 0.090(5) Uani 1 1 d . U . . .
H34B H 0.594213 0.481570 0.601160 0.108 Uiso 1 1 calc R U . . .
C35B C 0.6425(7) 0.4275(4) 0.6258(3) 0.068(4) Uani 1 1 d . . . . .
C36B C 0.6418(6) 0.4047(4) 0.5887(3) 0.049(3) Uani 1 1 d . . . . .
C37B C 0.6551(5) 0.3617(3) 0.5857(3) 0.038(2) Uani 1 1 d . . . . .
C38B C 0.6536(5) 0.3400(3) 0.5478(3) 0.038(2) Uani 1 1 d . . . . .
H38B H 0.647130 0.354907 0.522059 0.045 Uiso 1 1 calc R U . . .
C39B C 0.6619(5) 0.2974(3) 0.5513(3) 0.039(3) Uani 1 1 d . . . . .
H39B H 0.660789 0.279608 0.528083 0.047 Uiso 1 1 calc R U . . .
C40B C 0.6728(4) 0.2805(3) 0.5934(3) 0.032(2) Uani 1 1 d . . . . .
C41B C 0.6825(4) 0.2397(3) 0.6090(3) 0.031(2) Uani 1 1 d . . . . .
C42B C 0.6834(4) 0.1996(3) 0.5875(3) 0.031(2) Uani 1 1 d . . . . .
C43B C 0.6904(5) 0.1587(4) 0.6049(3) 0.045(3) Uani 1 1 d . . . . .
H43B H 0.695298 0.153790 0.633697 0.054 Uiso 1 1 calc R U . . .
C44B C 0.6896(5) 0.1260(3) 0.5775(3) 0.044(3) Uani 1 1 d . . . . .
H44B H 0.694182 0.096501 0.585722 0.053 Uiso 1 1 calc R U . . .
C45B C 0.6818(5) 0.1393(3) 0.5371(3) 0.043(3) Uani 1 1 d . . . . .
C46B C 0.6778(5) 0.1122(4) 0.5015(3) 0.044(3) Uani 1 1 d . . . . .
C47B C 0.6671(5) 0.1234(4) 0.4603(3) 0.048(3) Uani 1 1 d . . . . .
C48B C 0.6615(6) 0.0960(4) 0.4258(3) 0.053(3) Uani 1 1 d . . . . .
H48B H 0.664114 0.065470 0.428290 0.063 Uiso 1 1 calc R U . . .
C49B C 0.6521(5) 0.1166(4) 0.3889(3) 0.045(3) Uani 1 1 d . . . . .
H49B H 0.646387 0.101603 0.363264 0.054 Uiso 1 1 calc R U . . .
C50B C 0.6513(5) 0.1630(4) 0.3912(3) 0.041(3) Uani 1 1 d . . . . .
C51B C 0.6252(5) 0.1746(4) 0.3157(3) 0.043(3) Uani 1 1 d . . . . .
C52B C 0.5701(5) 0.1517(4) 0.2977(3) 0.053(3) Uani 1 1 d . . . . .
C53B C 0.5495(5) 0.1378(5) 0.2573(3) 0.064(4) Uani 1 1 d . . . . .
C54B C 0.5818(6) 0.1487(4) 0.2310(3) 0.059(4) Uani 1 1 d . . . . .
C55B C 0.6368(6) 0.1712(4) 0.2464(3) 0.049(3) Uani 1 1 d . . . . .
C56B C 0.6583(5) 0.1843(4) 0.2884(3) 0.047(3) Uani 1 1 d . . . . .
C57B C 0.6922(6) 0.3921(3) 0.3865(3) 0.111(3) Uani 1 1 d G . . . .
C58B C 0.7264(6) 0.3997(4) 0.3598(3) 0.111(3) Uani 1 1 d G . . . .
C59B C 0.7172(6) 0.4376(4) 0.3365(3) 0.111(3) Uani 1 1 d G . . . .
C60B C 0.6739(6) 0.4679(3) 0.3399(3) 0.111(3) Uani 1 1 d G . . . .
C61B C 0.6396(6) 0.4602(4) 0.3665(3) 0.111(3) Uani 1 1 d G . . . .
C62B C 0.6488(6) 0.4223(4) 0.3899(3) 0.111(3) Uani 1 1 d G . . . .
C63B C 0.8770(6) 0.3646(4) 0.6018(3) 0.059(3) Uani 1 1 d . . . . .
C64B C 0.9254(6) 0.3885(5) 0.5987(3) 0.069(4) Uani 1 1 d . . . . .
C65B C 0.9557(6) 0.4191(5) 0.6269(4) 0.068(4) Uani 1 1 d . . . . .
C66B C 0.9348(7) 0.4270(4) 0.6601(4) 0.073(5) Uani 1 1 d . . . . .
C67B C 0.8865(6) 0.4036(4) 0.6652(3) 0.063(4) Uani 1 1 d . . . . .
C68B C 0.8571(5) 0.3737(4) 0.6362(3) 0.054(3) Uani 1 1 d . . . . .
C69B C 0.9425(6) 0.1478(5) 0.6420(3) 0.061(4) Uani 1 1 d . . . . .
C70B C 0.8998(7) 0.1154(5) 0.6447(4) 0.072(4) Uani 1 1 d . . . . .
C71B C 0.9044(8) 0.0752(5) 0.6355(4) 0.078(4) Uani 1 1 d . . . . .
C72B C 0.9505(7) 0.0616(4) 0.6200(4) 0.061(4) Uani 1 1 d . . . . .
C73B C 0.9909(7) 0.0918(6) 0.6159(4) 0.082(5) Uani 1 1 d . . . . .
C74B C 0.9867(7) 0.1331(5) 0.6279(4) 0.070(4) Uani 1 1 d . . . . .
C75B C 0.9745(6) 0.2141(6) 0.8457(3) 0.076(5) Uani 1 1 d . . . . .
C76B C 1.0173(6) 0.2309(5) 0.8829(3) 0.063(4) Uani 1 1 d . . . . .
C77B C 1.0364(6) 0.2045(6) 0.9198(3) 0.082(5) Uani 1 1 d . . . . .
C78B C 1.0154(7) 0.1634(6) 0.9192(4) 0.081(5) Uani 1 1 d . . . . .
C79B C 0.9715(7) 0.1483(5) 0.8832(4) 0.084(5) Uani 1 1 d . . . . .
C80B C 0.9523(6) 0.1719(5) 0.8473(3) 0.077(5) Uani 1 1 d . . . . .
C81B C 0.8687(7) 0.3691(5) 0.8940(3) 0.074(4) Uani 1 1 d . . . . .
C82B C 0.8341(5) 0.3561(4) 0.9178(3) 0.054(3) Uani 1 1 d . . . . .
C83B C 0.8586(6) 0.3523(4) 0.9614(4) 0.064(4) Uani 1 1 d . . . . .
C84B C 0.9185(7) 0.3616(5) 0.9822(4) 0.078(4) Uani 1 1 d . U . . .
C85B C 0.9586(8) 0.3704(6) 0.9601(5) 0.099(5) Uani 1 1 d . U . . .
C86B C 0.9314(8) 0.3755(6) 0.9166(5) 0.094(5) Uani 1 1 d . U . . .
C87B C 0.6063(6) 0.4866(5) 0.7525(4) 0.116(3) Uani 1 1 d G U . . .
C88B C 0.6044(6) 0.5306(5) 0.7445(4) 0.116(3) Uani 1 1 d G U . . .
C89B C 0.5580(7) 0.5559(3) 0.7512(4) 0.116(3) Uani 1 1 d G U . . .
C90B C 0.5135(6) 0.5372(5) 0.7660(4) 0.116(3) Uani 1 1 d G U . . .
C91B C 0.5154(6) 0.4932(5) 0.7740(4) 0.116(3) Uani 1 1 d G U . . .
C92B C 0.5618(7) 0.4678(3) 0.7672(4) 0.116(3) Uani 1 1 d G U . . .
C93B C 0.6187(6) 0.4305(4) 0.5485(3) 0.056(3) Uani 1 1 d . . . . .
C94B C 0.6532(7) 0.4612(5) 0.5375(4) 0.066(3) Uani 1 1 d . U . . .
C95B C 0.6269(7) 0.4865(5) 0.5000(4) 0.075(4) Uani 1 1 d . U . . .
C96B C 0.5677(7) 0.4801(5) 0.4770(4) 0.076(4) Uani 1 1 d . U . . .
C97B C 0.5302(6) 0.4518(4) 0.4867(4) 0.063(3) Uani 1 1 d . U . . .
C98B C 0.5567(7) 0.4264(4) 0.5219(3) 0.062(4) Uani 1 1 d . . . . .
C99B C 0.6923(4) 0.2331(3) 0.6549(3) 0.033(2) Uani 1 1 d . . . . .
C200 C 0.6436(4) 0.2319(3) 0.6712(3) 0.032(2) Uani 1 1 d . . . . .
C201 C 0.6530(4) 0.2222(3) 0.7124(3) 0.034(2) Uani 1 1 d . . . . .
C202 C 0.7136(5) 0.2136(3) 0.7391(3) 0.042(3) Uani 1 1 d . . . . .
C203 C 0.7634(4) 0.2157(4) 0.7245(3) 0.043(3) Uani 1 1 d . . . . .
C204 C 0.7517(4) 0.2250(4) 0.6831(3) 0.042(3) Uani 1 1 d . . . . .
C205 C 0.6880(7) 0.0649(4) 0.5123(3) 0.055(3) Uani 1 1 d . . . . .
C206 C 0.7503(6) 0.0505(4) 0.5347(3) 0.049(3) Uani 1 1 d . . . . .
C207 C 0.7607(7) 0.0077(5) 0.5457(4) 0.062(3) Uani 1 1 d . . . . .
C208 C 0.7117(8) -0.0192(4) 0.5339(4) 0.070(4) Uani 1 1 d . . . . .
C209 C 0.6532(7) -0.0084(5) 0.5138(4) 0.076(4) Uani 1 1 d . . . . .
C210 C 0.6409(7) 0.0355(5) 0.5014(4) 0.074(4) Uani 1 1 d . . . . .

loop_
_atom_site_aniso_label
_atom_site_aniso_U_11
_atom_site_aniso_U_22
_atom_site_aniso_U_33
_atom_site_aniso_U_23
_atom_site_aniso_U_13
_atom_site_aniso_U_12
S1A 0.084(2) 0.0407(17) 0.0245(12) 0.0059(11) 0.0078(13) -0.0061(15)
S2A 0.136(3) 0.0414(19) 0.0264(13) 0.0033(12) 0.0065(16) -0.0033(19)
S3A 0.0537(16) 0.0438(17) 0.0344(13) -0.0007(11) 0.0139(12) -0.0049(13)
S4A 0.0431(14) 0.0401(16) 0.0259(11) -0.0009(10) 0.0115(10) 0.0079(12)
S5A 0.0536(15) 0.0425(16) 0.0264(12) -0.0004(10) 0.0144(11) 0.0079(13)
S6A 0.0488(15) 0.0361(15) 0.0269(11) -0.0062(10) 0.0084(10) 0.0068(12)
S7A 0.0525(15) 0.0296(14) 0.0282(12) -0.0039(10) 0.0111(11) 0.0020(12)
S8A 0.0485(14) 0.0316(14) 0.0206(10) -0.0023(9) 0.0101(10) -0.0026(11)
S9A 0.0521(15) 0.0303(14) 0.0241(11) -0.0022(9) 0.0153(10) -0.0026(11)
S10A 0.0573(16) 0.0329(15) 0.0242(11) -0.0007(10) 0.0166(11) 0.0026(12)
F1A 0.065(4) 0.113(6) 0.054(4) -0.023(4) 0.024(3) -0.019(4)
F2A 0.078(5) 0.120(6) 0.059(4) -0.033(4) 0.016(4) -0.021(4)
F3A 0.086(4) 0.088(5) 0.032(3) -0.013(3) 0.016(3) 0.001(4)
F4A 0.079(4) 0.047(4) 0.036(3) 0.006(3) 0.030(3) 0.010(3)
F5A 0.058(4) 0.046(4) 0.035(3) 0.000(2) 0.017(3) 0.004(3)
F6A 0.214(4) 0.153(4) 0.166(4) 0.043(3) 0.068(3) 0.015(3)
F7A 0.214(4) 0.153(4) 0.166(4) 0.043(3) 0.068(3) 0.015(3)
F8A 0.214(4) 0.153(4) 0.166(4) 0.043(3) 0.068(3) 0.015(3)
F9A 0.214(4) 0.153(4) 0.166(4) 0.043(3) 0.068(3) 0.015(3)
F10A 0.214(4) 0.153(4) 0.166(4) 0.043(3) 0.068(3) 0.015(3)
F11A 0.150(3) 0.152(4) 0.140(3) 0.005(3) 0.038(3) -0.010(3)
F12A 0.150(3) 0.152(4) 0.140(3) 0.005(3) 0.038(3) -0.010(3)
F13A 0.150(3) 0.152(4) 0.140(3) 0.005(3) 0.038(3) -0.010(3)
F14A 0.150(3) 0.152(4) 0.140(3) 0.005(3) 0.038(3) -0.010(3)
F15A 0.150(3) 0.152(4) 0.140(3) 0.005(3) 0.038(3) -0.010(3)
F16A 0.058(4) 0.070(5) 0.078(4) -0.017(4) 0.016(3) -0.009(3)
F17A 0.083(5) 0.074(5) 0.101(5) -0.032(4) 0.022(4) -0.015(4)
F18A 0.110(6) 0.075(5) 0.120(6) -0.036(5) 0.056(5) -0.004(4)
F19A 0.102(6) 0.099(6) 0.183(8) -0.047(6) 0.080(6) -0.008(5)
F20A 0.081(5) 0.074(5) 0.162(7) -0.045(5) 0.061(5) -0.018(4)
F21A 0.056(4) 0.083(5) 0.037(3) -0.005(3) 0.006(3) 0.009(3)
F22A 0.139(6) 0.114(6) 0.039(4) 0.002(4) -0.002(4) 0.029(5)
F23A 0.207(8) 0.124(7) 0.070(5) 0.044(5) 0.028(5) 0.017(6)
F24A 0.219(9) 0.093(6) 0.105(6) 0.012(5) 0.051(6) -0.021(6)
F25A 0.133(6) 0.054(4) 0.056(4) -0.004(3) 0.027(4) -0.015(4)
F26A 0.045(3) 0.104(5) 0.039(3) 0.007(3) 0.008(3) -0.008(3)
F27A 0.058(4) 0.108(6) 0.052(4) 0.013(4) 0.020(3) 0.004(4)
F28A 0.070(4) 0.100(5) 0.033(3) 0.012(3) 0.009(3) -0.009(4)
F29A 0.052(4) 0.118(6) 0.055(4) 0.005(4) 0.000(3) -0.021(4)
F30A 0.053(4) 0.092(5) 0.052(3) 0.000(3) 0.022(3) -0.009(3)
F31A 0.069(4) 0.053(4) 0.106(5) -0.012(4) 0.030(4) -0.004(4)
F32A 0.091(5) 0.051(4) 0.100(5) -0.017(4) 0.027(4) -0.001(4)
F33A 0.109(5) 0.053(5) 0.094(5) -0.007(4) 0.053(4) 0.016(4)
F34A 0.122(6) 0.100(7) 0.194(8) -0.021(6) 0.081(6) 0.023(5)
F35A 0.071(5) 0.077(6) 0.170(7) -0.028(5) 0.052(5) -0.008(4)
F36A 0.124(3) 0.085(3) 0.078(2) 0.0143(19) 0.019(2) -0.007(2)
F37A 0.124(3) 0.085(3) 0.078(2) 0.0143(19) 0.019(2) -0.007(2)
F38A 0.124(3) 0.085(3) 0.078(2) 0.0143(19) 0.019(2) -0.007(2)
F39A 0.124(3) 0.085(3) 0.078(2) 0.0143(19) 0.019(2) -0.007(2)
F40A 0.124(3) 0.085(3) 0.078(2) 0.0143(19) 0.019(2) -0.007(2)
F41A 0.039(3) 0.055(4) 0.033(3) -0.002(2) 0.015(2) 0.000(3)
F42A 0.060(4) 0.074(4) 0.035(3) 0.001(3) 0.027(3) 0.001(3)
F43A 0.067(4) 0.061(4) 0.025(3) 0.008(3) 0.020(3) 0.010(3)
F44A 0.059(4) 0.068(4) 0.031(3) 0.013(3) 0.012(3) 0.018(3)
F45A 0.045(3) 0.065(4) 0.034(3) 0.006(3) 0.019(2) 0.005(3)
F46A 0.061(4) 0.058(4) 0.045(3) 0.005(3) 0.013(3) 0.012(3)
F47A 0.120(6) 0.069(5) 0.072(4) 0.025(4) 0.043(4) 0.035(4)
F48A 0.159(7) 0.059(5) 0.093(5) 0.004(4) 0.064(5) -0.014(5)
F49A 0.117(6) 0.080(5) 0.081(5) -0.028(4) 0.052(4) -0.048(4)
F50A 0.058(4) 0.072(5) 0.053(3) -0.012(3) 0.017(3) -0.020(3)
C1A 0.052(6) 0.055(7) 0.018(4) -0.001(4) 0.015(4) -0.002(5)
C2A 0.061(7) 0.036(7) 0.030(5) 0.003(4) 0.011(5) 0.012(5)
C3A 0.068(7) 0.056(8) 0.027(5) 0.006(5) 0.020(5) 0.006(6)
C4A 0.096(9) 0.046(8) 0.025(5) 0.002(5) 0.022(5) 0.006(7)
C5A 0.082(8) 0.034(7) 0.032(5) 0.005(4) 0.012(5) 0.003(6)
C6A 0.130(12) 0.049(8) 0.033(6) 0.010(5) 0.002(7) -0.007(8)
C7A 0.135(12) 0.035(7) 0.043(7) 0.004(5) 0.027(7) -0.017(8)
C8A 0.139(13) 0.045(8) 0.036(6) 0.000(5) 0.007(7) -0.015(8)
C9A 0.142(13) 0.054(9) 0.029(6) 0.002(5) 0.008(7) -0.021(9)
C10A 0.121(11) 0.052(8) 0.027(5) 0.005(5) 0.018(6) 0.006(8)
C11A 0.084(9) 0.048(8) 0.030(5) 0.011(5) 0.010(5) -0.010(6)
C12A 0.063(5) 0.048(5) 0.041(4) 0.000(4) 0.014(4) -0.002(4)
C13A 0.084(5) 0.063(5) 0.060(5) 0.002(4) 0.015(4) 0.002(4)
C14A 0.087(5) 0.063(5) 0.054(5) -0.003(4) 0.015(4) 0.002(4)
C15A 0.055(4) 0.048(5) 0.038(4) -0.003(3) 0.017(3) -0.003(4)
C16A 0.056(6) 0.038(7) 0.034(5) -0.007(4) 0.019(5) -0.001(5)
C17A 0.038(5) 0.041(6) 0.036(5) -0.005(4) 0.018(4) -0.004(5)
C18A 0.035(5) 0.041(7) 0.037(5) 0.001(4) 0.008(4) -0.001(5)
C19A 0.054(6) 0.043(7) 0.029(5) 0.006(4) 0.002(5) 0.009(5)
C20A 0.052(6) 0.033(6) 0.033(5) -0.004(4) 0.012(5) 0.010(5)
C21A 0.047(6) 0.046(7) 0.021(4) -0.001(4) 0.006(4) 0.009(5)
C22A 0.054(6) 0.050(7) 0.029(5) 0.001(5) 0.013(5) 0.015(5)
C23A 0.130(12) 0.068(9) 0.036(6) 0.003(6) 0.039(7) 0.047(9)
C24A 0.122(12) 0.069(10) 0.040(6) 0.020(6) 0.038(7) 0.056(9)
C25A 0.050(6) 0.048(7) 0.028(5) 0.006(4) 0.009(4) 0.005(5)
C26A 0.036(5) 0.042(6) 0.031(5) -0.005(4) 0.011(4) 0.001(5)
C27A 0.042(5) 0.043(6) 0.021(4) -0.007(4) 0.011(4) 0.001(5)
C28A 0.045(6) 0.048(7) 0.029(5) -0.002(4) 0.012(4) 0.005(5)
C29A 0.057(6) 0.039(6) 0.030(5) -0.009(4) 0.017(5) 0.010(5)
C30A 0.042(6) 0.040(7) 0.035(5) -0.016(4) 0.013(4) -0.003(5)
C31A 0.043(6) 0.038(6) 0.031(5) -0.004(4) 0.015(4) -0.003(5)
C32A 0.049(6) 0.037(6) 0.035(5) -0.010(4) 0.014(5) -0.006(5)
C33A 0.064(7) 0.035(6) 0.035(5) -0.004(4) 0.008(5) 0.007(5)
C34A 0.069(7) 0.041(7) 0.035(5) 0.007(5) 0.016(5) 0.015(6)
C35A 0.046(6) 0.042(7) 0.030(5) 0.001(4) 0.013(4) -0.002(5)
C36A 0.050(6) 0.037(6) 0.023(4) -0.002(4) 0.008(4) -0.005(5)
C37A 0.045(6) 0.033(6) 0.021(4) 0.004(4) 0.008(4) 0.000(5)
C38A 0.056(6) 0.038(7) 0.023(5) 0.002(4) 0.015(4) 0.002(5)
C39A 0.062(7) 0.027(6) 0.023(4) -0.002(4) 0.018(4) 0.001(5)
C40A 0.044(5) 0.031(6) 0.022(4) 0.001(4) 0.010(4) -0.006(4)
C41A 0.034(5) 0.036(6) 0.029(5) -0.002(4) 0.017(4) -0.010(4)
C42A 0.037(5) 0.039(6) 0.019(4) -0.003(4) 0.005(4) -0.006(4)
C43A 0.064(7) 0.030(6) 0.025(5) 0.000(4) 0.021(4) -0.007(5)
C44A 0.058(6) 0.030(6) 0.034(5) -0.007(4) 0.021(5) -0.008(5)
C45A 0.051(6) 0.025(5) 0.021(4) -0.002(4) 0.015(4) -0.005(4)
C46A 0.045(6) 0.027(6) 0.025(4) -0.001(4) 0.013(4) -0.005(4)
C47A 0.047(6) 0.034(6) 0.033(5) -0.010(4) 0.016(4) -0.003(5)
C48A 0.051(6) 0.036(6) 0.035(5) -0.012(4) 0.019(5) 0.003(5)
C49A 0.056(6) 0.036(6) 0.030(5) -0.010(4) 0.018(5) 0.002(5)
C50A 0.050(6) 0.036(6) 0.029(5) -0.002(4) 0.020(4) 0.006(5)
C51A 0.060(7) 0.044(7) 0.017(4) -0.002(4) 0.015(4) 0.001(5)
C52A 0.059(7) 0.074(9) 0.039(6) -0.020(6) 0.017(6) -0.007(7)
C53A 0.067(8) 0.086(11) 0.040(6) -0.025(6) 0.010(6) -0.008(7)
C54A 0.082(9) 0.062(8) 0.024(5) -0.014(5) 0.014(6) 0.001(7)
C55A 0.057(7) 0.040(7) 0.040(6) 0.009(5) 0.027(5) 0.007(5)
C57A 0.228(11) 0.062(5) 0.086(5) 0.030(4) 0.058(5) 0.020(5)
C58A 0.228(11) 0.062(5) 0.086(5) 0.030(4) 0.058(5) 0.020(5)
C59A 0.228(11) 0.062(5) 0.086(5) 0.030(4) 0.058(5) 0.020(5)
C60A 0.228(11) 0.062(5) 0.086(5) 0.030(4) 0.058(5) 0.020(5)
C61A 0.228(11) 0.062(5) 0.086(5) 0.030(4) 0.058(5) 0.020(5)
C62A 0.228(11) 0.062(5) 0.086(5) 0.030(4) 0.058(5) 0.020(5)
C56A 0.051(6) 0.032(6) 0.027(5) 0.002(4) 0.009(4) -0.001(5)
C63A 0.097(5) 0.093(5) 0.054(3) -0.004(3) 0.002(3) 0.021(4)
C64A 0.097(5) 0.093(5) 0.054(3) -0.004(3) 0.002(3) 0.021(4)
C65A 0.097(5) 0.093(5) 0.054(3) -0.004(3) 0.002(3) 0.021(4)
C66A 0.097(5) 0.093(5) 0.054(3) -0.004(3) 0.002(3) 0.021(4)
C67A 0.097(5) 0.093(5) 0.054(3) -0.004(3) 0.002(3) 0.021(4)
C68A 0.097(5) 0.093(5) 0.054(3) -0.004(3) 0.002(3) 0.021(4)
C69A 0.053(6) 0.037(6) 0.036(5) -0.006(4) 0.022(5) -0.015(5)
C70A 0.052(7) 0.058(8) 0.046(6) -0.009(5) 0.022(5) -0.006(6)
C71A 0.070(8) 0.040(7) 0.052(7) -0.010(5) 0.021(6) -0.013(6)
C72A 0.092(11) 0.045(8) 0.084(9) -0.021(7) 0.052(8) -0.009(8)
C73A 0.066(9) 0.055(10) 0.133(13) -0.018(9) 0.062(9) -0.018(7)
C74A 0.064(8) 0.049(9) 0.101(10) -0.028(7) 0.051(8) -0.019(7)
C75A 0.078(8) 0.048(8) 0.023(5) 0.007(5) 0.008(5) 0.026(6)
C76A 0.063(5) 0.058(5) 0.046(4) 0.002(4) 0.013(4) 0.009(4)
C77A 0.083(6) 0.076(6) 0.066(5) 0.001(4) 0.019(4) 0.006(4)
C78A 0.101(6) 0.089(6) 0.077(6) 0.008(4) 0.026(4) 0.003(5)
C79A 0.110(7) 0.096(7) 0.096(6) 0.002(5) 0.032(5) -0.006(5)
C80A 0.163(15) 0.045(9) 0.026(6) 0.008(5) 0.019(7) 0.018(9)
C81A 0.040(6) 0.034(6) 0.031(5) -0.005(4) 0.005(4) -0.001(5)
C82A 0.032(6) 0.080(9) 0.040(6) -0.003(6) 0.010(5) 0.001(6)
C83A 0.040(6) 0.085(9) 0.026(5) 0.008(5) 0.017(5) -0.005(6)
C84A 0.056(7) 0.061(8) 0.030(5) 0.004(5) 0.011(5) 0.011(6)
C85A 0.039(6) 0.085(10) 0.035(6) 0.001(6) 0.004(5) -0.009(6)
C86A 0.043(6) 0.053(8) 0.050(6) 0.002(5) 0.027(5) 0.001(5)
C87A 0.059(7) 0.035(6) 0.033(5) -0.003(4) 0.012(5) 0.013(5)
C88A 0.051(7) 0.047(7) 0.034(5) -0.001(5) 0.015(5) 0.005(6)
C89A 0.074(8) 0.028(7) 0.044(6) -0.002(5) 0.016(6) 0.006(6)
C90A 0.107(11) 0.027(7) 0.060(7) -0.010(5) 0.044(7) 0.018(7)
C91A 0.083(10) 0.054(10) 0.142(14) -0.015(9) 0.075(10) 0.001(8)
C92A 0.066(9) 0.041(8) 0.124(12) -0.017(8) 0.048(8) -0.005(7)
C93A 0.083(8) 0.023(6) 0.030(5) -0.007(4) 0.019(5) -0.006(6)
C94A 0.103(11) 0.042(8) 0.042(6) 0.002(5) 0.024(7) 0.004(7)
C95A 0.137(14) 0.038(8) 0.094(11) 0.011(7) 0.079(11) -0.029(9)
C96A 0.20(2) 0.054(11) 0.066(10) 0.041(8) 0.034(12) 0.003(12)
C97A 0.131(14) 0.061(10) 0.041(7) 0.006(7) -0.016(8) 0.021(10)
C98A 0.100(10) 0.042(7) 0.030(6) 0.000(5) 0.007(6) 0.014(7)
C100 0.038(5) 0.040(6) 0.028(5) -0.008(4) 0.015(4) -0.004(5)
C99A 0.040(5) 0.035(6) 0.017(4) -0.007(4) 0.010(4) -0.006(4)
C101 0.055(6) 0.029(6) 0.035(5) 0.002(4) 0.021(5) -0.002(5)
C102 0.053(6) 0.035(6) 0.023(5) 0.001(4) 0.022(4) -0.003(5)
C103 0.048(6) 0.046(7) 0.028(5) 0.010(4) 0.010(5) 0.001(5)
C104 0.048(6) 0.037(6) 0.033(5) 0.001(4) 0.020(5) -0.002(5)
C105 0.064(7) 0.030(6) 0.026(5) -0.007(4) 0.025(5) -0.006(5)
C106 0.068(8) 0.050(8) 0.029(5) 0.006(5) 0.020(5) 0.007(6)
C107 0.069(5) 0.056(5) 0.048(4) 0.006(4) 0.022(4) 0.010(4)
C108 0.083(5) 0.059(5) 0.063(5) 0.000(4) 0.033(4) -0.003(4)
C109 0.063(5) 0.059(5) 0.053(4) -0.011(4) 0.026(4) -0.015(4)
C110 0.080(8) 0.044(7) 0.033(5) -0.009(5) 0.026(6) -0.009(6)
S1B 0.0556(16) 0.0594(19) 0.0201(11) 0.0044(11) 0.0054(11) -0.0060(14)
S2B 0.0610(17) 0.064(2) 0.0232(12) 0.0015(12) 0.0068(11) -0.0160(15)
S3B 0.0590(18) 0.083(2) 0.0248(12) 0.0042(13) 0.0027(12) -0.0289(17)
S4B 0.0473(16) 0.096(3) 0.0216(12) 0.0074(13) 0.0044(11) -0.0149(16)
S5B 0.0472(17) 0.130(3) 0.0282(13) 0.0149(16) 0.0090(12) -0.0178(19)
S6B 0.109(3) 0.065(2) 0.0283(14) -0.0129(13) 0.0189(15) -0.028(2)
S7B 0.111(3) 0.0384(18) 0.0260(13) -0.0047(11) 0.0178(14) 0.0064(17)
S8B 0.0484(14) 0.0388(15) 0.0195(10) -0.0019(10) 0.0087(10) -0.0005(12)
S9B 0.0549(15) 0.0347(15) 0.0197(11) -0.0012(10) 0.0100(10) 0.0013(12)
S10B 0.0525(15) 0.0426(16) 0.0193(11) -0.0009(10) 0.0088(10) 0.0085(12)
F1B 0.049(3) 0.096(5) 0.048(3) -0.024(3) 0.015(3) -0.004(3)
F2B 0.061(4) 0.124(6) 0.064(4) -0.042(4) 0.012(3) -0.005(4)
F3B 0.089(5) 0.095(5) 0.032(3) -0.015(3) 0.005(3) 0.031(4)
F4B 0.101(5) 0.046(4) 0.034(3) 0.005(3) 0.036(3) 0.015(3)
F5B 0.072(4) 0.053(4) 0.036(3) 0.000(3) 0.027(3) 0.005(3)
F6B 0.182(4) 0.139(4) 0.131(3) 0.036(3) 0.064(3) -0.001(3)
F7B 0.182(4) 0.139(4) 0.131(3) 0.036(3) 0.064(3) -0.001(3)
F8B 0.182(4) 0.139(4) 0.131(3) 0.036(3) 0.064(3) -0.001(3)
F9B 0.182(4) 0.139(4) 0.131(3) 0.036(3) 0.064(3) -0.001(3)
F10B 0.182(4) 0.139(4) 0.131(3) 0.036(3) 0.064(3) -0.001(3)
F11B 0.096(5) 0.110(6) 0.065(4) 0.003(4) 0.031(4) -0.045(5)
F12B 0.086(5) 0.103(6) 0.078(5) 0.016(4) 0.014(4) -0.049(5)
F13B 0.106(5) 0.072(5) 0.056(4) -0.001(4) -0.008(4) -0.031(4)
F14B 0.088(5) 0.079(5) 0.036(3) -0.003(3) 0.005(3) -0.006(4)
F15B 0.064(4) 0.089(5) 0.049(3) -0.012(3) 0.018(3) -0.027(4)
F16B 0.096(5) 0.103(6) 0.134(6) -0.018(5) 0.059(5) -0.028(5)
F17B 0.133(6) 0.095(6) 0.115(6) -0.013(5) 0.054(5) -0.028(5)
F18B 0.138(6) 0.087(6) 0.078(5) -0.015(4) 0.032(5) -0.012(5)
F19B 0.110(6) 0.110(7) 0.150(7) -0.030(6) 0.054(6) -0.009(5)
F20B 0.103(6) 0.100(6) 0.128(6) -0.032(5) 0.067(5) -0.024(5)
F21B 0.051(3) 0.093(5) 0.034(3) 0.005(3) 0.009(3) -0.019(4)
F22B 0.075(4) 0.120(6) 0.036(3) 0.012(4) 0.000(3) -0.017(4)
F23B 0.108(6) 0.125(6) 0.054(4) 0.032(4) 0.012(4) -0.013(5)
F24B 0.114(6) 0.105(6) 0.071(5) 0.024(4) 0.021(4) -0.024(5)
F25B 0.076(4) 0.103(6) 0.049(4) 0.014(4) 0.003(3) -0.040(4)
F26B 0.067(4) 0.097(5) 0.053(3) 0.011(3) 0.018(3) 0.001(3)
F27B 0.083(4) 0.105(5) 0.053(3) 0.013(3) 0.031(3) 0.003(4)
F28B 0.109(5) 0.123(5) 0.058(4) 0.003(4) 0.016(3) -0.022(4)
F29B 0.115(5) 0.161(6) 0.121(5) 0.005(5) 0.030(4) -0.027(5)
F30B 0.129(6) 0.166(6) 0.112(5) 0.006(5) 0.042(4) -0.043(5)
F31B 0.185(4) 0.151(4) 0.164(4) -0.008(3) 0.072(3) 0.021(3)
F32B 0.185(4) 0.151(4) 0.164(4) -0.008(3) 0.072(3) 0.021(3)
F33B 0.185(4) 0.151(4) 0.164(4) -0.008(3) 0.072(3) 0.021(3)
F34B 0.185(4) 0.151(4) 0.164(4) -0.008(3) 0.072(3) 0.021(3)
F35B 0.185(4) 0.151(4) 0.164(4) -0.008(3) 0.072(3) 0.021(3)
F36B 0.103(5) 0.087(5) 0.073(4) 0.017(4) 0.023(4) -0.016(4)
F37B 0.152(7) 0.107(7) 0.105(6) 0.041(5) 0.031(5) -0.014(6)
F38B 0.147(6) 0.080(5) 0.068(4) 0.034(4) 0.021(4) 0.026(5)
F39B 0.108(6) 0.104(6) 0.061(4) 0.006(4) 0.008(4) 0.028(5)
F40B 0.087(5) 0.092(5) 0.046(4) 0.008(4) 0.012(3) 0.006(4)
F41B 0.034(3) 0.059(4) 0.038(3) -0.001(3) 0.010(2) 0.002(3)
F42B 0.052(3) 0.066(4) 0.038(3) -0.002(3) 0.026(3) -0.002(3)
F43B 0.065(4) 0.081(5) 0.028(3) 0.008(3) 0.016(3) -0.005(3)
F44B 0.039(3) 0.114(5) 0.037(3) 0.020(3) -0.001(3) -0.001(3)
F45B 0.038(3) 0.095(5) 0.035(3) 0.011(3) 0.015(2) -0.002(3)
F46B 0.082(5) 0.053(4) 0.070(4) 0.009(3) 0.020(4) 0.020(4)
F47B 0.101(5) 0.067(5) 0.069(4) 0.009(4) 0.019(4) 0.033(4)
F48B 0.125(6) 0.061(5) 0.064(4) 0.003(4) 0.031(4) 0.003(4)
F49B 0.131(7) 0.097(6) 0.119(6) 0.006(5) 0.029(5) -0.017(6)
F50B 0.100(5) 0.069(5) 0.102(5) -0.001(4) 0.006(4) -0.020(4)
C1B 0.034(5) 0.056(8) 0.024(5) -0.002(4) 0.003(4) 0.012(5)
C2B 0.037(5) 0.063(8) 0.023(5) 0.000(5) 0.019(4) 0.001(5)
C3B 0.038(5) 0.061(8) 0.018(4) 0.002(4) 0.008(4) 0.005(5)
C4B 0.054(6) 0.054(8) 0.026(5) 0.008(5) 0.018(5) 0.001(6)
C5B 0.046(6) 0.056(8) 0.027(5) 0.011(5) 0.009(4) 0.000(5)
C6B 0.085(9) 0.067(9) 0.024(5) 0.002(5) 0.005(5) -0.028(7)
C7B 0.081(8) 0.058(8) 0.031(5) 0.002(5) 0.014(5) -0.032(7)
C8B 0.118(12) 0.071(10) 0.034(6) 0.009(6) 0.005(7) -0.029(9)
C9B 0.106(11) 0.064(10) 0.041(7) 0.005(6) 0.002(7) -0.036(8)
C10B 0.070(8) 0.079(10) 0.027(5) 0.002(5) 0.007(5) -0.028(7)
C11B 0.064(8) 0.072(9) 0.032(6) -0.001(6) 0.012(5) -0.020(7)
C12B 0.052(7) 0.093(11) 0.021(5) -0.001(6) 0.011(5) -0.026(7)
C13B 0.058(7) 0.078(9) 0.026(5) 0.007(6) 0.000(5) -0.009(7)
C14B 0.068(8) 0.075(9) 0.030(5) -0.007(6) 0.010(5) -0.016(7)
C15B 0.058(7) 0.074(9) 0.022(5) 0.004(5) 0.005(5) -0.012(6)
C16B 0.047(6) 0.088(10) 0.038(6) -0.009(6) 0.013(5) -0.027(7)
C17B 0.053(7) 0.073(9) 0.038(6) 0.016(6) 0.002(5) -0.026(6)
C18B 0.051(7) 0.078(10) 0.047(7) 0.005(6) 0.003(5) -0.030(6)
C19B 0.052(7) 0.100(11) 0.025(6) 0.006(6) -0.004(5) -0.033(8)
C20B 0.037(6) 0.124(14) 0.028(6) 0.005(7) 0.000(5) -0.023(7)
C21B 0.048(7) 0.108(12) 0.022(5) 0.002(6) 0.005(5) -0.024(7)
C22B 0.039(6) 0.100(11) 0.037(6) 0.002(6) 0.008(5) -0.017(7)
C23B 0.078(9) 0.089(11) 0.040(6) 0.018(7) 0.008(6) -0.028(8)
C24B 0.071(5) 0.069(5) 0.058(5) 0.003(4) 0.022(4) -0.008(4)
C25B 0.052(4) 0.061(5) 0.044(4) 0.004(4) 0.017(4) -0.015(4)
C26B 0.060(5) 0.059(5) 0.052(4) -0.004(4) 0.023(4) -0.014(4)
C27B 0.067(5) 0.059(5) 0.050(4) -0.003(4) 0.021(4) -0.013(4)
C28B 0.094(6) 0.077(6) 0.072(5) -0.007(4) 0.024(4) -0.003(4)
C29B 0.104(6) 0.087(6) 0.080(6) -0.009(4) 0.032(4) 0.004(5)
C30B 0.099(6) 0.078(6) 0.073(6) -0.006(4) 0.024(4) 0.001(4)
C31B 0.098(6) 0.082(6) 0.076(6) -0.004(4) 0.028(4) 0.009(4)
C32B 0.096(6) 0.076(6) 0.067(5) -0.001(4) 0.023(4) 0.012(4)
C33B 0.123(7) 0.106(7) 0.103(7) -0.006(5) 0.039(5) 0.013(5)
C34B 0.103(6) 0.086(6) 0.080(6) 0.000(4) 0.031(4) 0.014(5)
C35B 0.134(12) 0.046(8) 0.024(5) -0.004(5) 0.025(6) 0.020(8)
C36B 0.075(8) 0.039(7) 0.034(5) 0.005(5) 0.022(5) 0.013(6)
C37B 0.049(6) 0.043(7) 0.021(4) -0.005(4) 0.009(4) 0.003(5)
C38B 0.051(6) 0.034(6) 0.030(5) 0.008(4) 0.016(4) 0.003(5)
C39B 0.053(6) 0.047(7) 0.015(4) -0.005(4) 0.009(4) -0.004(5)
C40B 0.032(5) 0.039(6) 0.022(4) -0.010(4) 0.007(4) -0.006(4)
C41B 0.029(5) 0.039(6) 0.020(4) 0.001(4) 0.001(4) 0.000(4)
C42B 0.030(5) 0.039(6) 0.023(4) 0.002(4) 0.006(4) 0.003(4)
C43B 0.058(7) 0.048(7) 0.025(5) -0.001(5) 0.008(5) 0.011(5)
C44B 0.070(7) 0.033(6) 0.031(5) 0.008(4) 0.018(5) 0.007(5)
C45B 0.053(6) 0.038(6) 0.033(5) 0.001(4) 0.007(5) 0.006(5)
C46B 0.065(7) 0.039(7) 0.029(5) 0.003(4) 0.015(5) 0.013(5)
C47B 0.064(7) 0.047(7) 0.028(5) -0.002(5) 0.009(5) 0.017(6)
C48B 0.084(8) 0.038(7) 0.035(6) -0.007(5) 0.018(5) 0.014(6)
C49B 0.056(6) 0.055(8) 0.021(5) -0.014(4) 0.007(4) 0.017(6)
C50B 0.041(6) 0.056(8) 0.026(5) -0.010(5) 0.011(4) 0.011(5)
C51B 0.056(7) 0.047(7) 0.020(5) -0.003(4) 0.005(4) 0.019(5)
C52B 0.037(6) 0.091(10) 0.030(5) -0.011(6) 0.009(5) 0.003(6)
C53B 0.047(7) 0.097(11) 0.040(6) -0.029(6) 0.005(5) 0.014(7)
C54B 0.075(8) 0.066(9) 0.025(5) -0.012(5) 0.003(6) 0.027(7)
C55B 0.077(8) 0.051(8) 0.023(5) 0.008(5) 0.021(5) 0.030(6)
C56B 0.064(7) 0.044(7) 0.029(5) 0.006(5) 0.012(5) 0.020(6)
C57B 0.171(8) 0.088(6) 0.072(4) 0.026(4) 0.040(5) -0.018(5)
C58B 0.171(8) 0.088(6) 0.072(4) 0.026(4) 0.040(5) -0.018(5)
C59B 0.171(8) 0.088(6) 0.072(4) 0.026(4) 0.040(5) -0.018(5)
C60B 0.171(8) 0.088(6) 0.072(4) 0.026(4) 0.040(5) -0.018(5)
C61B 0.171(8) 0.088(6) 0.072(4) 0.026(4) 0.040(5) -0.018(5)
C62B 0.171(8) 0.088(6) 0.072(4) 0.026(4) 0.040(5) -0.018(5)
C63B 0.062(7) 0.076(9) 0.033(6) 0.008(6) 0.007(5) -0.024(7)
C64B 0.076(9) 0.096(11) 0.032(6) 0.004(6) 0.013(6) -0.032(8)
C65B 0.068(8) 0.076(10) 0.048(7) 0.010(7) 0.004(6) -0.030(7)
C66B 0.078(9) 0.058(9) 0.050(7) 0.018(6) -0.023(7) -0.031(7)
C67B 0.072(8) 0.070(9) 0.034(6) -0.001(6) -0.001(6) 0.001(7)
C68B 0.053(7) 0.067(9) 0.030(5) -0.001(5) -0.003(5) -0.024(6)
C69B 0.073(9) 0.082(11) 0.025(5) -0.001(6) 0.011(6) -0.022(8)
C70B 0.089(10) 0.061(10) 0.073(9) 0.015(7) 0.038(8) 0.005(8)
C71B 0.105(12) 0.068(11) 0.059(8) -0.005(7) 0.024(8) -0.025(10)
C72B 0.090(10) 0.040(8) 0.047(7) -0.020(6) 0.017(7) -0.006(7)
C73B 0.068(9) 0.121(15) 0.075(9) -0.034(9) 0.049(8) -0.024(10)
C74B 0.079(10) 0.065(10) 0.060(8) -0.022(7) 0.016(7) -0.036(8)
C75B 0.065(8) 0.128(14) 0.027(6) 0.018(7) 0.005(5) -0.034(9)
C76B 0.064(8) 0.091(11) 0.028(6) 0.013(6) 0.007(5) -0.006(7)
C77B 0.049(7) 0.153(16) 0.032(6) 0.020(8) -0.002(5) -0.030(9)
C78B 0.082(10) 0.115(14) 0.039(7) 0.025(8) 0.009(7) -0.003(9)
C79B 0.101(11) 0.093(12) 0.044(7) 0.024(7) 0.005(7) -0.045(9)
C80B 0.068(8) 0.119(13) 0.030(6) 0.013(7) -0.003(6) -0.030(9)
C81B 0.084(9) 0.104(12) 0.030(6) -0.013(6) 0.015(6) -0.046(9)
C82B 0.042(6) 0.077(9) 0.039(6) 0.007(6) 0.006(5) -0.010(6)
C83B 0.077(9) 0.069(9) 0.047(7) 0.012(6) 0.023(6) -0.002(7)
C84B 0.082(6) 0.086(6) 0.063(5) -0.006(4) 0.021(4) -0.010(4)
C85B 0.093(6) 0.108(7) 0.092(6) 0.002(5) 0.025(5) -0.012(5)
C86B 0.098(6) 0.101(7) 0.085(6) 0.006(4) 0.033(5) -0.016(5)
C87B 0.122(3) 0.114(3) 0.115(3) -0.003(2) 0.042(2) 0.005(2)
C88B 0.122(3) 0.114(3) 0.115(3) -0.003(2) 0.042(2) 0.005(2)
C89B 0.122(3) 0.114(3) 0.115(3) -0.003(2) 0.042(2) 0.005(2)
C90B 0.122(3) 0.114(3) 0.115(3) -0.003(2) 0.042(2) 0.005(2)
C91B 0.122(3) 0.114(3) 0.115(3) -0.003(2) 0.042(2) 0.005(2)
C92B 0.122(3) 0.114(3) 0.115(3) -0.003(2) 0.042(2) 0.005(2)
C93B 0.094(9) 0.046(8) 0.026(5) -0.004(5) 0.018(6) 0.010(7)
C94B 0.077(5) 0.059(5) 0.060(5) -0.002(4) 0.020(4) -0.003(4)
C95B 0.081(6) 0.070(6) 0.073(5) 0.002(4) 0.026(4) 0.002(4)
C96B 0.087(6) 0.073(6) 0.064(5) 0.002(4) 0.021(4) 0.007(4)
C97B 0.068(5) 0.064(5) 0.056(5) -0.005(4) 0.018(4) 0.006(4)
C98B 0.101(10) 0.045(8) 0.038(6) 0.009(5) 0.021(7) 0.025(7)
C99B 0.039(5) 0.042(6) 0.020(4) -0.006(4) 0.011(4) -0.006(5)
C200 0.027(5) 0.039(6) 0.026(4) -0.003(4) 0.004(4) -0.001(4)
C201 0.040(5) 0.035(6) 0.028(5) -0.010(4) 0.013(4) -0.004(4)
C202 0.064(7) 0.045(7) 0.016(4) -0.001(4) 0.014(4) -0.006(5)
C203 0.027(5) 0.075(8) 0.024(5) 0.001(5) 0.005(4) -0.006(5)
C204 0.027(5) 0.072(8) 0.030(5) -0.001(5) 0.011(4) -0.009(5)
C205 0.104(10) 0.030(7) 0.033(6) -0.006(5) 0.027(6) 0.002(7)
C206 0.079(8) 0.029(7) 0.037(6) 0.010(5) 0.019(6) 0.009(6)
C207 0.080(9) 0.066(10) 0.042(6) -0.017(6) 0.024(6) 0.002(8)
C208 0.115(12) 0.055(9) 0.039(6) 0.014(6) 0.024(7) 0.021(9)
C209 0.075(9) 0.054(9) 0.079(9) -0.019(7) 0.000(8) -0.016(8)
C210 0.081(10) 0.074(11) 0.047(7) 0.010(7) -0.004(7) 0.014(8)

loop_
_atom_type_symbol
_atom_type_description
_atom_type_scat_dispersion_real
_atom_type_scat_dispersion_imag
_atom_type_scat_source
C C 0.0033 0.0016 'International Tables Vol C Tables 4.2.6.8 and 6.1.1.4'
H H 0.0000 0.0000 'International Tables Vol C Tables 4.2.6.8 and 6.1.1.4'
F F 0.0171 0.0103 'International Tables Vol C Tables 4.2.6.8 and 6.1.1.4'
S S 0.1246 0.1234 'International Tables Vol C Tables 4.2.6.8 and 6.1.1.4'
N N 0.0061 0.0033 'International Tables Vol C Tables 4.2.6.8 and 6.1.1.4'

loop_
_geom_angle_atom_site_label_1
_geom_angle_atom_site_label_2
_geom_angle_atom_site_label_3
_geom_angle
_geom_angle_site_symmetry_1
_geom_angle_site_symmetry_3
_geom_angle_publ_flag
C2A S1A C5A 92.1(5) . . ?
C10A S2A C7A 92.4(6) . . ?
C15A S3A C12A 93.7(5) . . ?
C20A S4A C17A 92.9(5) . . ?
C22A S5A C25A 93.6(5) . . ?
C30A S6A C27A 93.4(5) . . ?
C32A S7A C35A 92.4(5) . . ?
C40A S8A C37A 92.4(4) . . ?
C42A S9A C45A 92.8(4) . . ?
C47A S10A C50A 92.6(5) . . ?
C50A C1A C2A 127.0(9) . . ?
C50A C1A C51A 118.7(10) . . ?
C2A C1A C51A 114.2(8) . . ?
C3A C2A C1A 126.8(9) . . ?
C3A C2A S1A 110.7(8) . . ?
C1A C2A S1A 122.5(7) . . ?
C4A C3A C2A 113.4(9) . . ?
C4A C3A H3A 123.3 . . ?
C2A C3A H3A 123.3 . . ?
C3A C4A C5A 113.7(10) . . ?
C3A C4A H4A 123.2 . . ?
C5A C4A H4A 123.2 . . ?
C4A C5A C6A 126.4(10) . . ?
C4A C5A S1A 110.1(8) . . ?
C6A C5A S1A 123.5(8) . . ?
C7A C6A C5A 127.2(11) . . ?
C7A C6A C57A 117.0(11) . . ?
C5A C6A C57A 115.7(10) . . ?
C6A C7A C8A 127.3(12) . . ?
C6A C7A S2A 123.7(10) . . ?
C8A C7A S2A 109.0(9) . . ?
C9A C8A C7A 113.7(12) . . ?
C9A C8A H8A 123.1 . . ?
C7A C8A H8A 123.1 . . ?
C8A C9A C10A 116.4(11) . . ?
C8A C9A H9A 121.8 . . ?
C10A C9A H9A 121.8 . . ?
C11A C10A C9A 127.6(11) . . ?
C11A C10A S2A 124.3(10) . . ?
C9A C10A S2A 108.1(8) . . ?
C10A C11A C12A 126.8(11) . . ?
C10A C11A C63A 114.1(10) . . ?
C12A C11A C63A 119.1(9) . . ?
C13A C12A C11A 131.6(10) . . ?
C13A C12A S3A 110.3(9) . . ?
C11A C12A S3A 118.1(8) . . ?
C12A C13A C14A 113.0(11) . . ?
C12A C13A H13A 123.5 . . ?
C14A C13A H13A 123.5 . . ?
C15A C14A C13A 113.4(12) . . ?
C15A C14A H14A 123.3 . . ?
C13A C14A H14A 123.3 . . ?
C14A C15A C16A 127.5(11) . . ?
C14A C15A S3A 109.6(9) . . ?
C16A C15A S3A 122.9(8) . . ?
C17A C16A C15A 124.9(10) . . ?
C17A C16A C69A 118.3(9) . . ?
C15A C16A C69A 116.8(8) . . ?
C16A C17A C18A 127.8(10) . . ?
C16A C17A S4A 123.0(8) . . ?
C18A C17A S4A 108.9(7) . . ?
C19A C18A C17A 114.6(10) . . ?
C19A C18A H18A 122.7 . . ?
C17A C18A H18A 122.7 . . ?
C18A C19A C20A 114.3(9) . . ?
C18A C19A H19A 122.8 . . ?
C20A C19A H19A 122.8 . . ?
C21A C20A C19A 128.5(9) . . ?
C21A C20A S4A 122.6(8) . . ?
C19A C20A S4A 108.8(7) . . ?
C20A C21A C22A 125.0(9) . . ?
C20A C21A C75A 117.1(9) . . ?
C22A C21A C75A 117.9(8) . . ?
C23A C22A C21A 130.5(10) . . ?
C23A C22A S5A 109.0(8) . . ?
C21A C22A S5A 120.5(7) . . ?
C22A C23A C24A 113.8(10) . . ?
C22A C23A H23A 123.1 . . ?
C24A C23A H23A 123.1 . . ?
C25A C24A C23A 114.6(11) . . ?
C25A C24A H24A 122.7 . . ?
C23A C24A H24A 122.7 . . ?
C24A C25A C26A 129.1(10) . . ?
C24A C25A S5A 109.0(9) . . ?
C26A C25A S5A 121.7(7) . . ?
C27A C26A C25A 125.0(8) . . ?
C27A C26A C81A 118.1(8) . . ?
C25A C26A C81A 116.8(8) . . ?
C26A C27A C28A 127.1(8) . . ?
C26A C27A S6A 123.8(7) . . ?
C28A C27A S6A 109.1(7) . . ?
C29A C28A C27A 114.9(8) . . ?
C29A C28A H28A 122.5 . . ?
C27A C28A H28A 122.5 . . ?
C28A C29A C30A 114.1(9) . . ?
C28A C29A H29A 122.9 . . ?
C30A C29A H29A 122.9 . . ?
C31A C30A C29A 125.8(9) . . ?
C31A C30A S6A 125.8(7) . . ?
C29A C30A S6A 108.4(7) . . ?
C30A C31A C32A 128.6(10) . . ?
C30A C31A C87A 115.8(8) . . ?
C32A C31A C87A 115.6(9) . . ?
C33A C32A C31A 125.4(10) . . ?
C33A C32A S7A 109.3(7) . . ?
C31A C32A S7A 125.4(8) . . ?
C34A C33A C32A 113.8(10) . . ?
C34A C33A H33A 123.1 . . ?
C32A C33A H33A 123.1 . . ?
C35A C34A C33A 115.5(9) . . ?
C35A C34A H34A 122.2 . . ?
C33A C34A H34A 122.2 . . ?
C34A C35A C36A 127.5(9) . . ?
C34A C35A S7A 109.0(7) . . ?
C36A C35A S7A 123.5(8) . . ?
C37A C36A C35A 128.5(9) . . ?
C37A C36A C93A 117.6(8) . . ?
C35A C36A C93A 113.8(9) . . ?
C36A C37A C38A 126.6(8) . . ?
C36A C37A S8A 124.8(7) . . ?
C38A C37A S8A 108.6(7) . . ?
C39A C38A C37A 115.3(8) . . ?
C39A C38A H38A 122.3 . . ?
C37A C38A H38A 122.3 . . ?
C38A C39A C40A 113.4(8) . . ?
C38A C39A H39A 123.3 . . ?
C40A C39A H39A 123.3 . . ?
C41A C40A C39A 129.3(9) . . ?
C41A C40A S8A 120.3(7) . . ?
C39A C40A S8A 110.3(7) . . ?
C40A C41A C42A 129.5(8) . . ?
C40A C41A C99A 118.9(8) . . ?
C42A C41A C99A 111.5(8) . . ?
C43A C42A C41A 125.3(8) . . ?
C43A C42A S9A 109.4(7) . . ?
C41A C42A S9A 125.2(7) . . ?
C44A C43A C42A 114.1(8) . . ?
C44A C43A H43A 123.0 . . ?
C42A C43A H43A 123.0 . . ?
C45A C44A C43A 114.0(9) . . ?
C45A C44A H44A 123.0 . . ?
C43A C44A H44A 123.0 . . ?
C44A C45A C46A 125.5(9) . . ?
C44A C45A S9A 109.7(7) . . ?
C46A C45A S9A 124.7(7) . . ?
C47A C46A C45A 126.4(9) . . ?
C47A C46A C105 119.7(8) . . ?
C45A C46A C105 114.0(7) . . ?
C46A C47A C48A 125.0(10) . . ?
C46A C47A S10A 125.4(7) . . ?
C48A C47A S10A 109.6(7) . . ?
C49A C48A C47A 113.6(10) . . ?
C49A C48A H48A 123.2 . . ?
C47A C48A H48A 123.2 . . ?
C48A C49A C50A 114.3(9) . . ?
C48A C49A H49A 122.9 . . ?
C50A C49A H49A 122.9 . . ?
C1A C50A C49A 126.7(9) . . ?
C1A C50A S10A 123.3(8) . . ?
C49A C50A S10A 109.9(7) . . ?
C52A C51A C56A 116.4(9) . . ?
C52A C51A C1A 121.5(10) . . ?
C56A C51A C1A 121.8(9) . . ?
F1A C52A C51A 120.6(9) . . ?
F1A C52A C53A 117.6(10) . . ?
C51A C52A C53A 121.7(12) . . ?
C54A C53A F2A 120.3(10) . . ?
C54A C53A C52A 120.8(11) . . ?
F2A C53A C52A 118.9(12) . . ?
C53A C54A F3A 120.4(11) . . ?
C53A C54A C55A 119.8(10) . . ?
F3A C54A C55A 119.9(11) . . ?
F4A C55A C56A 121.4(10) . . ?
F4A C55A C54A 120.0(9) . . ?
C56A C55A C54A 118.5(10) . . ?
C58A C57A C62A 120.0 . . ?
C58A C57A C6A 118.6(11) . . ?
C62A C57A C6A 121.4(11) . . ?
F6A C58A C57A 120.7(11) . . ?
F6A C58A C59A 118.3(10) . . ?
C57A C58A C59A 120.0 . . ?
F7A C59A C58A 119.6(10) . . ?
F7A C59A C60A 117.6(10) . . ?
C58A C59A C60A 120.0 . . ?
F8A C60A C59A 125.4(11) . . ?
F8A C60A C61A 114.5(11) . . ?
C59A C60A C61A 120.0 . . ?
F9A C61A C62A 120.9(11) . . ?
F9A C61A C60A 118.6(11) . . ?
C62A C61A C60A 120.0 . . ?
F10A C62A C61A 120.6(11) . . ?
F10A C62A C57A 118.9(11) . . ?
C61A C62A C57A 120.0 . . ?
F5A C56A C55A 117.2(9) . . ?
F5A C56A C51A 120.1(8) . . ?
C55A C56A C51A 122.7(9) . . ?
C64A C63A C68A 120.0 . . ?
C64A C63A C11A 118.9(9) . . ?
C68A C63A C11A 120.9(9) . . ?
F11A C64A C63A 121.9(10) . . ?
F11A C64A C65A 118.1(10) . . ?
C63A C64A C65A 120.0 . . ?
F12A C65A C66A 122.1(9) . . ?
F12A C65A C64A 117.9(9) . . ?
C66A C65A C64A 120.0 . . ?
F13A C66A C67A 126.0(10) . . ?
F13A C66A C65A 113.9(10) . . ?
C67A C66A C65A 120.0 . . ?
F14A C67A C66A 110.9(10) . . ?
F14A C67A C68A 129.0(10) . . ?
C66A C67A C68A 120.0 . . ?
F15A C68A C67A 120.3(10) . . ?
F15A C68A C63A 119.7(10) . . ?
C67A C68A C63A 120.0 . . ?
C74A C69A C70A 113.6(10) . . ?
C74A C69A C16A 124.0(10) . . ?
C70A C69A C16A 122.4(10) . . ?
F16A C70A C71A 117.8(11) . . ?
F16A C70A C69A 119.3(10) . . ?
C71A C70A C69A 122.9(11) . . ?
C72A C71A F17A 120.4(11) . . ?
C72A C71A C70A 119.6(11) . . ?
F17A C71A C70A 120.1(12) . . ?
C71A C72A C73A 120.2(12) . . ?
C71A C72A F18A 119.9(12) . . ?
C73A C72A F18A 119.8(13) . . ?
C72A C73A C74A 120.0(13) . . ?
C72A C73A F19A 119.5(13) . . ?
C74A C73A F19A 120.5(12) . . ?
C73A C74A F20A 118.2(12) . . ?
C73A C74A C69A 123.7(12) . . ?
F20A C74A C69A 117.9(11) . . ?
C80A C75A C76A 118.4(10) . . ?
C80A C75A C21A 122.4(10) . . ?
C76A C75A C21A 119.2(11) . . ?
F21A C76A C77A 119.5(11) . . ?
F21A C76A C75A 121.9(10) . . ?
C77A C76A C75A 118.6(13) . . ?
C78A C77A F22A 120.6(14) . . ?
C78A C77A C76A 121.9(15) . . ?
F22A C77A C76A 117.4(14) . . ?
C77A C78A C79A 120.1(16) . . ?
C77A C78A F23A 121.4(15) . . ?
C79A C78A F23A 118.3(17) . . ?
C78A C79A C80A 121.5(18) . . ?
C78A C79A F24A 122.3(16) . . ?
C80A C79A F24A 115.5(15) . . ?
C75A C80A C79A 119.0(14) . . ?
C75A C80A F25A 120.1(10) . . ?
C79A C80A F25A 120.6(14) . . ?
C82A C81A C86A 116.5(9) . . ?
C82A C81A C26A 122.4(9) . . ?
C86A C81A C26A 121.1(9) . . ?
F26A C82A C81A 120.2(9) . . ?
F26A C82A C83A 116.0(10) . . ?
C81A C82A C83A 123.6(9) . . ?
C84A C83A F27A 119.1(9) . . ?
C84A C83A C82A 119.6(10) . . ?
F27A C83A C82A 121.3(9) . . ?
F28A C84A C83A 120.7(10) . . ?
F28A C84A C85A 119.7(9) . . ?
C83A C84A C85A 119.5(9) . . ?
F29A C85A C86A 120.7(10) . . ?
F29A C85A C84A 119.4(9) . . ?
C86A C85A C84A 119.8(9) . . ?
F30A C86A C85A 118.6(9) . . ?
F30A C86A C81A 120.4(9) . . ?
C85A C86A C81A 120.9(10) . . ?
C92A C87A C88A 114.5(10) . . ?
C92A C87A C31A 125.6(11) . . ?
C88A C87A C31A 119.9(10) . . ?
C89A C88A F31A 117.7(11) . . ?
C89A C88A C87A 122.3(11) . . ?
F31A C88A C87A 119.9(10) . . ?
C90A C89A C88A 120.5(11) . . ?
C90A C89A F32A 119.5(11) . . ?
C88A C89A F32A 120.0(11) . . ?
F33A C90A C89A 120.3(13) . . ?
F33A C90A C91A 121.5(13) . . ?
C89A C90A C91A 118.0(11) . . ?
C92A C91A C90A 120.8(13) . . ?
C92A C91A F34A 120.6(14) . . ?
C90A C91A F34A 118.6(13) . . ?
C91A C92A F35A 119.3(13) . . ?
C91A C92A C87A 123.7(13) . . ?
F35A C92A C87A 116.8(11) . . ?
C94A C93A C98A 113.8(10) . . ?
C94A C93A C36A 122.6(10) . . ?
C98A C93A C36A 123.6(11) . . ?
F36A C94A C93A 118.8(10) . . ?
F36A C94A C95A 118.6(14) . . ?
C93A C94A C95A 122.6(13) . . ?
F37A C95A C96A 121.0(15) . . ?
F37A C95A C94A 118.7(16) . . ?
C96A C95A C94A 120.3(14) . . ?
C97A C96A F38A 126(2) . . ?
C97A C96A C95A 117.9(12) . . ?
F38A C96A C95A 116(2) . . ?
C96A C97A C98A 123.7(16) . . ?
C96A C97A F39A 116.2(15) . . ?
C98A C97A F39A 120.0(18) . . ?
F40A C98A C97A 120.2(14) . . ?
F40A C98A C93A 118.2(10) . . ?
C97A C98A C93A 121.6(15) . . ?
F41A C100 C99A 121.0(8) . . ?
F41A C100 C101 117.7(9) . . ?
C99A C100 C101 121.3(9) . . ?
C100 C99A C104 117.3(8) . . ?
C100 C99A C41A 121.7(8) . . ?
C104 C99A C41A 120.9(9) . . ?
F42A C101 C102 120.5(8) . . ?
F42A C101 C100 119.4(9) . . ?
C102 C101 C100 120.0(10) . . ?
F43A C102 C101 120.5(9) . . ?
F43A C102 C103 119.1(9) . . ?
C101 C102 C103 120.4(8) . . ?
F44A C103 C104 121.1(10) . . ?
F44A C103 C102 120.2(8) . . ?
C104 C103 C102 118.7(9) . . ?
F45A C104 C103 119.1(9) . . ?
F45A C104 C99A 118.6(8) . . ?
C103 C104 C99A 122.2(10) . . ?
C106 C105 C110 116.9(10) . . ?
C106 C105 C46A 121.4(9) . . ?
C110 C105 C46A 121.7(10) . . ?
F46A C106 C107 118.9(10) . . ?
F46A C106 C105 119.1(10) . . ?
C107 C106 C105 122.0(11) . . ?
C108 C107 F47A 121.8(13) . . ?
C108 C107 C106 119.1(12) . . ?
F47A C107 C106 119.1(11) . . ?
C107 C108 C109 123.6(13) . . ?
C107 C108 F48A 120.4(13) . . ?
C109 C108 F48A 116.1(12) . . ?
F49A C109 C108 123.1(12) . . ?
F49A C109 C110 119.4(12) . . ?
C108 C109 C110 117.4(12) . . ?
F50A C110 C105 120.7(10) . . ?
F50A C110 C109 118.3(10) . . ?
C105 C110 C109 121.0(11) . . ?
C5B S1B C2B 93.0(5) . . ?
C10B S2B C7B 92.3(6) . . ?
C15B S3B C12B 92.9(6) . . ?
C17B S4B C20B 92.2(7) . . ?
C22B S5B C25B 93.8(7) . . ?
C30B S6B C27B 94.1(7) . . ?
C32B S7B C35B 93.0(6) . . ?
C37B S8B C40B 92.9(5) . . ?
C42B S9B C45B 92.2(5) . . ?
C50B S10B C47B 93.1(5) . . ?
C50B C1B C2B 125.4(9) . . ?
C50B C1B C51B 117.9(10) . . ?
C2B C1B C51B 116.7(9) . . ?
C3B C2B C1B 127.4(9) . . ?
C3B C2B S1B 109.6(8) . . ?
C1B C2B S1B 122.9(7) . . ?
C4B C3B C2B 114.5(9) . . ?
C4B C3B H3B 122.8 . . ?
C2B C3B H3B 122.8 . . ?
C3B C4B C5B 113.5(9) . . ?
C3B C4B H4B 123.3 . . ?
C5B C4B H4B 123.3 . . ?
C4B C5B C6B 125.8(10) . . ?
C4B C5B S1B 109.3(8) . . ?
C6B C5B S1B 124.9(7) . . ?
C7B C6B C5B 126.8(11) . . ?
C7B C6B C57B 117.5(11) . . ?
C5B C6B C57B 115.5(9) . . ?
C6B C7B C8B 126.0(11) . . ?
C6B C7B S2B 124.1(10) . . ?
C8B C7B S2B 109.8(8) . . ?
C9B C8B C7B 114.4(13) . . ?
C9B C8B H8B 122.8 . . ?
C7B C8B H8B 122.8 . . ?
C8B C9B C10B 113.9(12) . . ?
C8B C9B H9B 123.0 . . ?
C10B C9B H9B 123.0 . . ?
C11B C10B C9B 126.0(11) . . ?
C11B C10B S2B 124.5(11) . . ?
C9B C10B S2B 109.5(8) . . ?
C10B C11B C12B 125.2(11) . . ?
C10B C11B C63B 117.1(12) . . ?
C12B C11B C63B 117.6(10) . . ?
C13B C12B C11B 133.6(10) . . ?
C13B C12B S3B 108.9(10) . . ?
C11B C12B S3B 117.3(8) . . ?
C14B C13B C12B 115.1(10) . . ?
C14B C13B H13B 122.5 . . ?
C12B C13B H13B 122.5 . . ?
C13B C14B C15B 112.2(12) . . ?
C13B C14B H14B 123.9 . . ?
C15B C14B H14B 123.9 . . ?
C14B C15B C16B 126.6(12) . . ?
C14B C15B S3B 110.8(9) . . ?
C16B C15B S3B 122.5(8) . . ?
C17B C16B C15B 125.6(13) . . ?
C17B C16B C69B 118.1(12) . . ?
C15B C16B C69B 116.0(10) . . ?
C16B C17B C18B 124.9(13) . . ?
C16B C17B S4B 124.8(10) . . ?
C18B C17B S4B 109.7(9) . . ?
C19B C18B C17B 113.9(14) . . ?
C19B C18B H18B 123.0 . . ?
C17B C18B H18B 123.0 . . ?
C18B C19B C20B 115.2(12) . . ?
C18B C19B H19B 122.4 . . ?
C20B C19B H19B 122.4 . . ?
C21B C20B C19B 129.6(12) . . ?
C21B C20B S4B 122.4(13) . . ?
C19B C20B S4B 107.9(9) . . ?
C20B C21B C22B 126.6(12) . . ?
C20B C21B C75B 116.5(15) . . ?
C22B C21B C75B 116.9(12) . . ?
C21B C22B C23B 130.9(12) . . ?
C21B C22B S5B 120.8(9) . . ?
C23B C22B S5B 108.2(12) . . ?
C24B C23B C22B 115.0(13) . . ?
C24B C23B H23B 122.5 . . ?
C22B C23B H23B 122.5 . . ?
C23B C24B C25B 113.3(13) . . ?
C23B C24B H24B 123.4 . . ?
C25B C24B H24B 123.4 . . ?
C24B C25B C26B 129.1(12) . . ?
C24B C25B S5B 109.6(10) . . ?
C26B C25B S5B 121.2(9) . . ?
C27B C26B C25B 125.1(11) . . ?
C27B C26B C81B 119.9(12) . . ?
C25B C26B C81B 115.0(12) . . ?
C26B C27B C28B 130.4(12) . . ?
C26B C27B S6B 122.7(10) . . ?
C28B C27B S6B 106.9(10) . . ?
C29B C28B C27B 118.7(14) . . ?
C29B C28B H28B 120.7 . . ?
C27B C28B H28B 120.7 . . ?
C28B C29B C30B 110.7(15) . . ?
C28B C29B H29B 124.6 . . ?
C30B C29B H29B 124.6 . . ?
C31B C30B C29B 121.7(15) . . ?
C31B C30B S6B 128.9(12) . . ?
C29B C30B S6B 109.2(11) . . ?
C30B C31B C32B 121.8(15) . . ?
C30B C31B C87B 120.0(13) . . ?
C32B C31B C87B 118.2(13) . . ?
C33B C32B C31B 120.7(15) . . ?
C33B C32B S7B 112.1(13) . . ?
C31B C32B S7B 127.1(12) . . ?
C32B C33B C34B 110.8(17) . . ?
C32B C33B H33B 124.6 . . ?
C34B C33B H33B 124.6 . . ?
C35B C34B C33B 114.7(15) . . ?
C35B C34B H34B 122.7 . . ?
C33B C34B H34B 122.7 . . ?
C34B C35B C36B 125.1(11) . . ?
C34B C35B S7B 109.0(9) . . ?
C36B C35B S7B 125.8(9) . . ?
C37B C36B C35B 127.1(10) . . ?
C37B C36B C93B 117.8(9) . . ?
C35B C36B C93B 114.9(10) . . ?
C36B C37B C38B 125.4(9) . . ?
C36B C37B S8B 125.2(7) . . ?
C38B C37B S8B 109.3(8) . . ?
C39B C38B C37B 115.3(9) . . ?
C39B C38B H38B 122.3 . . ?
C37B C38B H38B 122.3 . . ?
C38B C39B C40B 114.5(9) . . ?
C38B C39B H39B 122.8 . . ?
C40B C39B H39B 122.8 . . ?
C41B C40B C39B 131.7(9) . . ?
C41B C40B S8B 120.2(7) . . ?
C39B C40B S8B 108.1(7) . . ?
C40B C41B C42B 129.5(8) . . ?
C40B C41B C99B 118.3(8) . . ?
C42B C41B C99B 112.2(8) . . ?
C43B C42B C41B 126.5(8) . . ?
C43B C42B S9B 109.1(7) . . ?
C41B C42B S9B 124.4(7) . . ?
C44B C43B C42B 114.8(9) . . ?
C44B C43B H43B 122.6 . . ?
C42B C43B H43B 122.6 . . ?
C43B C44B C45B 114.4(10) . . ?
C43B C44B H44B 122.8 . . ?
C45B C44B H44B 122.8 . . ?
C44B C45B C46B 126.9(10) . . ?
C44B C45B S9B 109.5(8) . . ?
C46B C45B S9B 123.7(8) . . ?
C47B C46B C45B 129.4(10) . . ?
C47B C46B C205 116.7(9) . . ?
C45B C46B C205 113.9(8) . . ?
C46B C47B C48B 128.1(11) . . ?
C46B C47B S10B 122.6(8) . . ?
C48B C47B S10B 109.2(8) . . ?
C49B C48B C47B 114.6(10) . . ?
C49B C48B H48B 122.7 . . ?
C47B C48B H48B 122.7 . . ?
C48B C49B C50B 115.1(9) . . ?
C48B C49B H49B 122.4 . . ?
C50B C49B H49B 122.4 . . ?
C1B C50B C49B 127.2(9) . . ?
C1B C50B S10B 124.8(9) . . ?
C49B C50B S10B 107.9(7) . . ?
C52B C51B C56B 115.2(9) . . ?
C52B C51B C1B 122.5(10) . . ?
C56B C51B C1B 122.0(10) . . ?
C53B C52B F1B 117.1(11) . . ?
C53B C52B C51B 123.9(11) . . ?
F1B C52B C51B 119.0(9) . . ?
C52B C53B F2B 120.4(12) . . ?
C52B C53B C54B 119.6(12) . . ?
F2B C53B C54B 119.8(10) . . ?
F3B C54B C53B 119.5(12) . . ?
F3B C54B C55B 120.7(12) . . ?
C53B C54B C55B 119.8(10) . . ?
F4B C55B C54B 120.9(9) . . ?
F4B C55B C56B 119.4(12) . . ?
C54B C55B C56B 119.8(11) . . ?
F5B C56B C55B 118.5(11) . . ?
F5B C56B C51B 119.9(9) . . ?
C55B C56B C51B 121.6(11) . . ?
C58B C57B C62B 120.0 . . ?
C58B C57B C6B 120.1(10) . . ?
C62B C57B C6B 119.9(10) . . ?
F6B C58B C57B 122.5(10) . . ?
F6B C58B C59B 117.5(10) . . ?
C57B C58B C59B 120.0 . . ?
F7B C59B C60B 118.3(10) . . ?
F7B C59B C58B 121.6(10) . . ?
C60B C59B C58B 120.0 . . ?
F8B C60B C59B 120.4(10) . . ?
F8B C60B C61B 119.6(10) . . ?
C59B C60B C61B 120.0 . . ?
F9B C61B C62B 119.9(10) . . ?
F9B C61B C60B 119.9(10) . . ?
C62B C61B C60B 120.0 . . ?
F10B C62B C61B 119.6(10) . . ?
F10B C62B C57B 120.4(10) . . ?
C61B C62B C57B 120.0 . . ?
C64B C63B C68B 116.3(11) . . ?
C64B C63B C11B 123.2(11) . . ?
C68B C63B C11B 120.5(10) . . ?
C65B C64B C63B 124.2(13) . . ?
C65B C64B F11B 117.2(12) . . ?
C63B C64B F11B 118.5(11) . . ?
F12B C65B C64B 121.4(13) . . ?
F12B C65B C66B 121.0(12) . . ?
C64B C65B C66B 117.6(12) . . ?
F13B C66B C67B 119.7(14) . . ?
F13B C66B C65B 119.3(12) . . ?
C67B C66B C65B 120.9(12) . . ?
F14B C67B C68B 119.8(13) . . ?
F14B C67B C66B 120.6(12) . . ?
C68B C67B C66B 119.6(13) . . ?
F15B C68B C67B 118.8(11) . . ?
F15B C68B C63B 119.9(10) . . ?
C67B C68B C63B 121.3(12) . . ?
C74B C69B C70B 113.2(14) . . ?
C74B C69B C16B 124.7(12) . . ?
C70B C69B C16B 122.0(13) . . ?
C71B C70B F16B 119.2(15) . . ?
C71B C70B C69B 123.7(16) . . ?
F16B C70B C69B 116.7(14) . . ?
C70B C71B F17B 121.2(16) . . ?
C70B C71B C72B 121.0(15) . . ?
F17B C71B C72B 117.8(15) . . ?
F18B C72B C73B 122.4(15) . . ?
F18B C72B C71B 120.8(14) . . ?
C73B C72B C71B 116.8(13) . . ?
F19B C73B C72B 117.6(16) . . ?
F19B C73B C74B 121.6(15) . . ?
C72B C73B C74B 120.6(14) . . ?
C69B C74B C73B 124.5(14) . . ?
C69B C74B F20B 118.9(13) . . ?
C73B C74B F20B 116.5(15) . . ?
C76B C75B C80B 117.3(11) . . ?
C76B C75B C21B 120.0(13) . . ?
C80B C75B C21B 122.6(11) . . ?
F21B C76B C75B 121.6(11) . . ?
F21B C76B C77B 119.5(11) . . ?
C75B C76B C77B 118.9(14) . . ?
F22B C77B C78B 121.9(12) . . ?
F22B C77B C76B 116.7(15) . . ?
C78B C77B C76B 121.4(12) . . ?
F23B C78B C77B 119.9(13) . . ?
F23B C78B C79B 121.2(15) . . ?
C77B C78B C79B 118.8(12) . . ?
F24B C79B C80B 119.9(12) . . ?
F24B C79B C78B 118.0(12) . . ?
C80B C79B C78B 121.7(14) . . ?
F25B C80B C79B 118.7(14) . . ?
F25B C80B C75B 119.7(11) . . ?
C79B C80B C75B 121.7(12) . . ?
C82B C81B C86B 114.2(12) . . ?
C82B C81B C26B 123.9(11) . . ?
C86B C81B C26B 121.7(13) . . ?
F26B C82B C81B 119.6(10) . . ?
F26B C82B C83B 117.5(11) . . ?
C81B C82B C83B 122.9(11) . . ?
C84B C83B F27B 118.7(11) . . ?
C84B C83B C82B 120.8(13) . . ?
F27B C83B C82B 120.5(11) . . ?
C83B C84B F28B 121.6(14) . . ?
C83B C84B C85B 119.8(14) . . ?
F28B C84B C85B 118.2(14) . . ?
C84B C85B C86B 116.7(16) . . ?
C84B C85B F29B 123.2(15) . . ?
C86B C85B F29B 120.0(16) . . ?
C81B C86B F30B 119.7(14) . . ?
C81B C86B C85B 125.0(16) . . ?
F30B C86B C85B 115.2(15) . . ?
C88B C87B C92B 120.0 . . ?
C88B C87B C31B 117.4(12) . . ?
C92B C87B C31B 122.5(12) . . ?
F31B C88B C87B 119.1(13) . . ?
F31B C88B C89B 120.7(13) . . ?
C87B C88B C89B 120.0 . . ?
F32B C89B C90B 126.1(13) . . ?
F32B C89B C88B 113.6(13) . . ?
C90B C89B C88B 120.0 . . ?
F33B C90B C89B 121.5(13) . . ?
F33B C90B C91B 118.5(13) . . ?
C89B C90B C91B 120.0 . . ?
F34B C91B C92B 117.8(13) . . ?
F34B C91B C90B 122.1(13) . . ?
C92B C91B C90B 120.0 . . ?
F35B C92B C91B 120.0(13) . . ?
F35B C92B C87B 120.0(13) . . ?
C91B C92B C87B 120.0 . . ?
C94B C93B C98B 116.0(11) . . ?
C94B C93B C36B 123.8(12) . . ?
C98B C93B C36B 119.9(12) . . ?
F36B C94B C93B 119.6(12) . . ?
F36B C94B C95B 119.5(13) . . ?
C93B C94B C95B 120.9(13) . . ?
F37B C95B C96B 122.2(14) . . ?
F37B C95B C94B 119.5(13) . . ?
C96B C95B C94B 118.3(15) . . ?
C95B C96B C97B 124.1(14) . . ?
C95B C96B F38B 119.4(15) . . ?
C97B C96B F38B 116.5(13) . . ?
C96B C97B F39B 121.4(12) . . ?
C96B C97B C98B 117.1(13) . . ?
F39B C97B C98B 121.5(14) . . ?
F40B C98B C97B 116.4(13) . . ?
F40B C98B C93B 120.0(10) . . ?
C97B C98B C93B 123.5(14) . . ?
C204 C99B C200 116.2(8) . . ?
C204 C99B C41B 120.4(9) . . ?
C200 C99B C41B 123.3(8) . . ?
F41B C200 C201 118.7(9) . . ?
F41B C200 C99B 119.0(8) . . ?
C201 C200 C99B 122.3(8) . . ?
F42B C201 C200 121.1(8) . . ?
F42B C201 C202 120.0(8) . . ?
C200 C201 C202 118.9(9) . . ?
F43B C202 C203 120.4(9) . . ?
F43B C202 C201 118.8(9) . . ?
C203 C202 C201 120.7(8) . . ?
F44B C203 C204 123.2(9) . . ?
F44B C203 C202 118.4(8) . . ?
C204 C203 C202 118.3(8) . . ?
F45B C204 C203 117.9(8) . . ?
F45B C204 C99B 118.5(8) . . ?
C203 C204 C99B 123.5(9) . . ?
C210 C205 C206 118.7(11) . . ?
C210 C205 C46B 122.9(12) . . ?
C206 C205 C46B 118.4(11) . . ?
F46B C206 C207 119.5(11) . . ?
F46B C206 C205 120.9(10) . . ?
C207 C206 C205 119.5(12) . . ?
F47B C207 C208 121.9(13) . . ?
F47B C207 C206 120.1(13) . . ?
C208 C207 C206 118.0(13) . . ?
C209 C208 C207 126.0(14) . . ?
C209 C208 F48B 116.0(14) . . ?
C207 C208 F48B 118.0(13) . . ?
C208 C209 F49B 125.8(14) . . ?
C208 C209 C210 117.3(13) . . ?
F49B C209 C210 116.7(13) . . ?
F50B C210 C205 120.6(13) . . ?
F50B C210 C209 119.1(13) . . ?
C205 C210 C209 120.3(12) . . ?

loop_
_geom_bond_atom_site_label_1
_geom_bond_atom_site_label_2
_geom_bond_distance
_geom_bond_site_symmetry_2
_geom_bond_publ_flag
S1A C2A 1.719(10) . ?
S1A C5A 1.725(11) . ?
S2A C10A 1.748(12) . ?
S2A C7A 1.774(12) . ?
S3A C15A 1.726(12) . ?
S3A C12A 1.731(11) . ?
S4A C20A 1.749(10) . ?
S4A C17A 1.753(10) . ?
S5A C22A 1.729(10) . ?
S5A C25A 1.731(11) . ?
S6A C30A 1.745(10) . ?
S6A C27A 1.755(9) . ?
S7A C32A 1.737(10) . ?
S7A C35A 1.750(9) . ?
S8A C40A 1.739(10) . ?
S8A C37A 1.752(9) . ?
S9A C42A 1.738(9) . ?
S9A C45A 1.741(10) . ?
S10A C47A 1.726(11) . ?
S10A C50A 1.762(9) . ?
F1A C52A 1.348(13) . ?
F2A C53A 1.364(14) . ?
F3A C54A 1.345(11) . ?
F4A C55A 1.322(12) . ?
F5A C56A 1.323(11) . ?
F6A C58A 1.337(17) . ?
F7A C59A 1.350(16) . ?
F8A C60A 1.350(15) . ?
F9A C61A 1.292(17) . ?
F10A C62A 1.286(16) . ?
F11A C64A 1.296(15) . ?
F12A C65A 1.386(14) . ?
F13A C66A 1.338(14) . ?
F14A C67A 1.263(14) . ?
F15A C68A 1.258(14) . ?
F16A C70A 1.348(13) . ?
F17A C71A 1.362(13) . ?
F18A C72A 1.389(14) . ?
F19A C73A 1.384(16) . ?
F20A C74A 1.364(14) . ?
F21A C76A 1.293(14) . ?
F22A C77A 1.369(16) . ?
F23A C78A 1.371(17) . ?
F24A C79A 1.42(2) . ?
F25A C80A 1.376(15) . ?
F26A C82A 1.342(11) . ?
F27A C83A 1.353(12) . ?
F28A C84A 1.343(11) . ?
F29A C85A 1.331(12) . ?
F30A C86A 1.317(12) . ?
F31A C88A 1.364(13) . ?
F32A C89A 1.377(13) . ?
F33A C90A 1.346(13) . ?
F34A C91A 1.363(16) . ?
F35A C92A 1.357(15) . ?
F36A C94A 1.341(15) . ?
F37A C95A 1.357(15) . ?
F38A C96A 1.341(15) . ?
F39A C97A 1.369(17) . ?
F40A C98A 1.313(16) . ?
F41A C100 1.355(11) . ?
F42A C101 1.351(12) . ?
F43A C102 1.346(10) . ?
F44A C103 1.329(11) . ?
F45A C104 1.338(11) . ?
F46A C106 1.331(13) . ?
F47A C107 1.355(13) . ?
F48A C108 1.396(15) . ?
F49A C109 1.348(13) . ?
F50A C110 1.339(13) . ?
C1A C50A 1.374(14) . ?
C1A C2A 1.452(15) . ?
C1A C51A 1.490(12) . ?
C2A C3A 1.381(14) . ?
C3A C4A 1.373(16) . ?
C3A H3A 0.9500 . ?
C4A C5A 1.388(13) . ?
C4A H4A 0.9500 . ?
C5A C6A 1.451(16) . ?
C6A C7A 1.373(15) . ?
C6A C57A 1.485(14) . ?
C7A C8A 1.418(17) . ?
C8A C9A 1.334(15) . ?
C8A H8A 0.9500 . ?
C9A C10A 1.421(18) . ?
C9A H9A 0.9500 . ?
C10A C11A 1.398(15) . ?
C11A C12A 1.415(16) . ?
C11A C63A 1.504(13) . ?
C12A C13A 1.385(17) . ?
C13A C14A 1.424(18) . ?
C13A H13A 0.9500 . ?
C14A C15A 1.401(15) . ?
C14A H14A 0.9500 . ?
C15A C16A 1.443(15) . ?
C16A C17A 1.365(13) . ?
C16A C69A 1.493(15) . ?
C17A C18A 1.437(14) . ?
C18A C19A 1.345(14) . ?
C18A H18A 0.9500 . ?
C19A C20A 1.444(14) . ?
C19A H19A 0.9500 . ?
C20A C21A 1.386(13) . ?
C21A C22A 1.443(14) . ?
C21A C75A 1.512(13) . ?
C22A C23A 1.374(16) . ?
C23A C24A 1.403(16) . ?
C23A H23A 0.9500 . ?
C24A C25A 1.361(14) . ?
C24A H24A 0.9500 . ?
C25A C26A 1.430(14) . ?
C26A C27A 1.367(14) . ?
C26A C81A 1.518(12) . ?
C27A C28A 1.408(14) . ?
C28A C29A 1.364(14) . ?
C28A H28A 0.9500 . ?
C29A C30A 1.443(12) . ?
C29A H29A 0.9500 . ?
C30A C31A 1.377(14) . ?
C31A C32A 1.428(13) . ?
C31A C87A 1.498(14) . ?
C32A C33A 1.392(14) . ?
C33A C34A 1.368(14) . ?
C33A H33A 0.9500 . ?
C34A C35A 1.365(15) . ?
C34A H34A 0.9500 . ?
C35A C36A 1.456(13) . ?
C36A C37A 1.374(14) . ?
C36A C93A 1.480(14) . ?
C37A C38A 1.442(13) . ?
C38A C39A 1.333(14) . ?
C38A H38A 0.9500 . ?
C39A C40A 1.434(12) . ?
C39A H39A 0.9500 . ?
C40A C41A 1.370(13) . ?
C41A C42A 1.465(13) . ?
C41A C99A 1.513(12) . ?
C42A C43A 1.394(13) . ?
C43A C44A 1.388(13) . ?
C43A H43A 0.9500 . ?
C44A C45A 1.385(13) . ?
C44A H44A 0.9500 . ?
C45A C46A 1.452(12) . ?
C46A C47A 1.375(13) . ?
C46A C105 1.515(14) . ?
C47A C48A 1.446(13) . ?
C48A C49A 1.366(14) . ?
C48A H48A 0.9500 . ?
C49A C50A 1.402(14) . ?
C49A H49A 0.9500 . ?
C51A C52A 1.353(15) . ?
C51A C56A 1.395(14) . ?
C52A C53A 1.403(15) . ?
C53A C54A 1.338(17) . ?
C54A C55A 1.387(16) . ?
C55A C56A 1.382(13) . ?
C57A C58A 1.3900 . ?
C57A C62A 1.3900 . ?
C58A C59A 1.3900 . ?
C59A C60A 1.3900 . ?
C60A C61A 1.3900 . ?
C61A C62A 1.3900 . ?
C63A C64A 1.3900 . ?
C63A C68A 1.3900 . ?
C64A C65A 1.3900 . ?
C65A C66A 1.3900 . ?
C66A C67A 1.3900 . ?
C67A C68A 1.3900 . ?
C69A C74A 1.366(16) . ?
C69A C70A 1.392(15) . ?
C70A C71A 1.368(16) . ?
C71A C72A 1.327(18) . ?
C72A C73A 1.340(18) . ?
C73A C74A 1.350(18) . ?
C75A C80A 1.341(18) . ?
C75A C76A 1.411(16) . ?
C76A C77A 1.381(18) . ?
C77A C78A 1.26(2) . ?
C78A C79A 1.36(2) . ?
C79A C80A 1.36(2) . ?
C81A C82A 1.347(15) . ?
C81A C86A 1.403(14) . ?
C82A C83A 1.376(13) . ?
C83A C84A 1.351(15) . ?
C84A C85A 1.384(16) . ?
C85A C86A 1.380(14) . ?
C87A C92A 1.363(17) . ?
C87A C88A 1.376(15) . ?
C88A C89A 1.357(15) . ?
C89A C90A 1.349(17) . ?
C90A C91A 1.356(19) . ?
C91A C92A 1.325(19) . ?
C93A C94A 1.369(17) . ?
C93A C98A 1.427(16) . ?
C94A C95A 1.385(18) . ?
C95A C96A 1.38(2) . ?
C96A C97A 1.30(3) . ?
C97A C98A 1.346(18) . ?
C100 C99A 1.372(13) . ?
C100 C101 1.384(13) . ?
C99A C104 1.387(13) . ?
C101 C102 1.358(14) . ?
C102 C103 1.382(14) . ?
C103 C104 1.372(13) . ?
C105 C106 1.383(15) . ?
C105 C110 1.388(15) . ?
C106 C107 1.374(17) . ?
C107 C108 1.304(17) . ?
C108 C109 1.372(18) . ?
C109 C110 1.394(17) . ?
S1B C5B 1.726(11) . ?
S1B C2B 1.737(10) . ?
S2B C10B 1.751(11) . ?
S2B C7B 1.753(12) . ?
S3B C15B 1.723(13) . ?
S3B C12B 1.743(10) . ?
S4B C17B 1.732(14) . ?
S4B C20B 1.764(12) . ?
S5B C22B 1.707(13) . ?
S5B C25B 1.749(13) . ?
S6B C30B 1.762(17) . ?
S6B C27B 1.775(12) . ?
S7B C32B 1.703(16) . ?
S7B C35B 1.741(11) . ?
S8B C37B 1.748(10) . ?
S8B C40B 1.769(9) . ?
S9B C42B 1.743(9) . ?
S9B C45B 1.749(11) . ?
S10B C50B 1.753(9) . ?
S10B C47B 1.758(11) . ?
F1B C52B 1.378(13) . ?
F2B C53B 1.365(14) . ?
F3B C54B 1.351(11) . ?
F4B C55B 1.326(13) . ?
F5B C56B 1.329(13) . ?
F6B C58B 1.276(16) . ?
F7B C59B 1.310(14) . ?
F8B C60B 1.348(13) . ?
F9B C61B 1.335(16) . ?
F10B C62B 1.352(14) . ?
F11B C64B 1.381(15) . ?
F12B C65B 1.337(14) . ?
F13B C66B 1.355(14) . ?
F14B C67B 1.340(14) . ?
F15B C68B 1.323(13) . ?
F16B C70B 1.380(17) . ?
F17B C71B 1.371(17) . ?
F18B C72B 1.341(14) . ?
F19B C73B 1.319(16) . ?
F20B C74B 1.379(16) . ?
F21B C76B 1.304(15) . ?
F22B C77B 1.350(14) . ?
F23B C78B 1.342(14) . ?
F24B C79B 1.353(16) . ?
F25B C80B 1.330(13) . ?
F26B C82B 1.298(12) . ?
F27B C83B 1.340(14) . ?
F28B C84B 1.348(15) . ?
F29B C85B 1.411(19) . ?
F30B C86B 1.391(18) . ?
F31B C88B 1.357(16) . ?
F32B C89B 1.357(16) . ?
F33B C90B 1.320(15) . ?
F34B C91B 1.336(16) . ?
F35B C92B 1.332(16) . ?
F36B C94B 1.293(15) . ?
F37B C95B 1.314(17) . ?
F38B C96B 1.404(15) . ?
F39B C97B 1.347(14) . ?
F40B C98B 1.328(16) . ?
F41B C200 1.341(10) . ?
F42B C201 1.337(11) . ?
F43B C202 1.352(10) . ?
F44B C203 1.332(10) . ?
F45B C204 1.354(11) . ?
F46B C206 1.285(13) . ?
F47B C207 1.336(14) . ?
F48B C208 1.406(14) . ?
F49B C209 1.343(15) . ?
F50B C210 1.319(15) . ?
C1B C50B 1.372(14) . ?
C1B C2B 1.437(15) . ?
C1B C51B 1.472(12) . ?
C2B C3B 1.382(14) . ?
C3B C4B 1.379(15) . ?
C3B H3B 0.9500 . ?
C4B C5B 1.410(13) . ?
C4B H4B 0.9500 . ?
C5B C6B 1.424(16) . ?
C6B C7B 1.386(14) . ?
C6B C57B 1.487(14) . ?
C7B C8B 1.416(17) . ?
C8B C9B 1.362(15) . ?
C8B H8B 0.9500 . ?
C9B C10B 1.429(18) . ?
C9B H9B 0.9500 . ?
C10B C11B 1.392(15) . ?
C11B C12B 1.419(18) . ?
C11B C63B 1.503(16) . ?
C12B C13B 1.396(17) . ?
C13B C14B 1.389(17) . ?
C13B H13B 0.9500 . ?
C14B C15B 1.404(14) . ?
C14B H14B 0.9500 . ?
C15B C16B 1.435(17) . ?
C16B C17B 1.382(15) . ?
C16B C69B 1.437(19) . ?
C17B C18B 1.450(16) . ?
C18B C19B 1.310(16) . ?
C18B H18B 0.9500 . ?
C19B C20B 1.45(2) . ?
C19B H19B 0.9500 . ?
C20B C21B 1.383(18) . ?
C21B C22B 1.424(19) . ?
C21B C75B 1.498(16) . ?
C22B C23B 1.435(18) . ?
C23B C24B 1.366(19) . ?
C23B H23B 0.9500 . ?
C24B C25B 1.392(16) . ?
C24B H24B 0.9500 . ?
C25B C26B 1.411(17) . ?
C26B C27B 1.323(17) . ?
C26B C81B 1.502(15) . ?
C27B C28B 1.448(19) . ?
C28B C29B 1.35(2) . ?
C28B H28B 0.9500 . ?
C29B C30B 1.51(2) . ?
C29B H29B 0.9500 . ?
C30B C31B 1.39(2) . ?
C31B C32B 1.47(2) . ?
C31B C87B 1.559(18) . ?
C32B C33B 1.36(2) . ?
C33B C34B 1.45(2) . ?
C33B H33B 0.9500 . ?
C34B C35B 1.344(19) . ?
C34B H34B 0.9500 . ?
C35B C36B 1.431(14) . ?
C36B C37B 1.379(15) . ?
C36B C93B 1.507(14) . ?
C37B C38B 1.431(13) . ?
C38B C39B 1.333(14) . ?
C38B H38B 0.9500 . ?
C39B C40B 1.455(12) . ?
C39B H39B 0.9500 . ?
C40B C41B 1.360(13) . ?
C41B C42B 1.445(13) . ?
C41B C99B 1.498(12) . ?
C42B C43B 1.382(14) . ?
C43B C44B 1.369(14) . ?
C43B H43B 0.9500 . ?
C44B C45B 1.375(13) . ?
C44B H44B 0.9500 . ?
C45B C46B 1.440(14) . ?
C46B C47B 1.370(13) . ?
C46B C205 1.511(15) . ?
C47B C48B 1.413(14) . ?
C48B C49B 1.348(14) . ?
C48B H48B 0.9500 . ?
C49B C50B 1.442(15) . ?
C49B H49B 0.9500 . ?
C51B C52B 1.388(15) . ?
C51B C56B 1.399(15) . ?
C52B C53B 1.353(14) . ?
C53B C54B 1.368(18) . ?
C54B C55B 1.369(18) . ?
C55B C56B 1.393(14) . ?
C57B C58B 1.3900 . ?
C57B C62B 1.3900 . ?
C58B C59B 1.3900 . ?
C59B C60B 1.3900 . ?
C60B C61B 1.3900 . ?
C61B C62B 1.3900 . ?
C63B C64B 1.356(17) . ?
C63B C68B 1.405(17) . ?
C64B C65B 1.354(18) . ?
C65B C66B 1.37(2) . ?
C66B C67B 1.372(18) . ?
C67B C68B 1.349(16) . ?
C69B C74B 1.325(19) . ?
C69B C70B 1.416(19) . ?
C70B C71B 1.30(2) . ?
C71B C72B 1.38(2) . ?
C72B C73B 1.347(19) . ?
C73B C74B 1.36(2) . ?
C75B C76B 1.402(16) . ?
C75B C80B 1.41(2) . ?
C76B C77B 1.429(17) . ?
C77B C78B 1.36(2) . ?
C78B C79B 1.367(18) . ?
C79B C80B 1.355(17) . ?
C81B C82B 1.356(16) . ?
C81B C86B 1.38(2) . ?
C82B C83B 1.392(15) . ?
C83B C84B 1.335(18) . ?
C84B C85B 1.38(2) . ?
C85B C86B 1.39(2) . ?
C87B C88B 1.3900 . ?
C87B C92B 1.3900 . ?
C88B C89B 1.3900 . ?
C89B C90B 1.3900 . ?
C90B C91B 1.3900 . ?
C91B C92B 1.3900 . ?
C93B C94B 1.359(18) . ?
C93B C98B 1.396(18) . ?
C94B C95B 1.437(19) . ?
C95B C96B 1.320(19) . ?
C96B C97B 1.336(19) . ?
C97B C98B 1.382(16) . ?
C99B C204 1.387(13) . ?
C99B C200 1.388(13) . ?
C200 C201 1.365(12) . ?
C201 C202 1.391(14) . ?
C202 C203 1.375(14) . ?
C203 C204 1.361(13) . ?
C205 C210 1.359(18) . ?
C205 C206 1.429(17) . ?
C206 C207 1.379(17) . ?
C207 C208 1.337(19) . ?
C208 C209 1.316(19) . ?
C209 C210 1.421(19) . ?

loop_
_geom_torsion_atom_site_label_1
_geom_torsion_atom_site_label_2
_geom_torsion_atom_site_label_3
_geom_torsion_atom_site_label_4
_geom_torsion
_geom_torsion_site_symmetry_1
_geom_torsion_site_symmetry_2
_geom_torsion_site_symmetry_3
_geom_torsion_site_symmetry_4
_geom_torsion_publ_flag
C50A C1A C2A C3A 155.0(12) . . . . ?
C51A C1A C2A C3A -21.2(16) . . . . ?
C50A C1A C2A S1A -24.2(16) . . . . ?
C51A C1A C2A S1A 159.6(8) . . . . ?
C5A S1A C2A C3A -1.9(9) . . . . ?
C5A S1A C2A C1A 177.3(10) . . . . ?
C1A C2A C3A C4A -176.8(11) . . . . ?
S1A C2A C3A C4A 2.4(13) . . . . ?
C2A C3A C4A C5A -1.7(16) . . . . ?
C3A C4A C5A C6A 179.5(13) . . . . ?
C3A C4A C5A S1A 0.2(14) . . . . ?
C2A S1A C5A C4A 1.0(10) . . . . ?
C2A S1A C5A C6A -178.3(13) . . . . ?
C4A C5A C6A C7A -177.5(15) . . . . ?
S1A C5A C6A C7A 2(2) . . . . ?
C4A C5A C6A C57A 5(2) . . . . ?
S1A C5A C6A C57A -175.8(11) . . . . ?
C5A C6A C7A C8A 174.6(16) . . . . ?
C57A C6A C7A C8A -8(3) . . . . ?
C5A C6A C7A S2A -7(3) . . . . ?
C57A C6A C7A S2A 170.8(12) . . . . ?
C10A S2A C7A C6A -177.3(15) . . . . ?
C10A S2A C7A C8A 1.6(13) . . . . ?
C6A C7A C8A C9A -178.5(17) . . . . ?
S2A C7A C8A C9A 2.7(19) . . . . ?
C7A C8A C9A C10A -7(2) . . . . ?
C8A C9A C10A C11A -171.2(15) . . . . ?
C8A C9A C10A S2A 8.0(19) . . . . ?
C7A S2A C10A C11A 174.1(14) . . . . ?
C7A S2A C10A C9A -5.1(12) . . . . ?
C9A C10A C11A C12A 175.7(15) . . . . ?
S2A C10A C11A C12A -3(2) . . . . ?
C9A C10A C11A C63A -3(2) . . . . ?
S2A C10A C11A C63A 177.5(10) . . . . ?
C10A C11A C12A C13A 5(2) . . . . ?
C63A C11A C12A C13A -175.5(13) . . . . ?
C10A C11A C12A S3A -173.4(12) . . . . ?
C63A C11A C12A S3A 5.7(16) . . . . ?
C15A S3A C12A C13A -0.7(10) . . . . ?
C15A S3A C12A C11A 178.3(10) . . . . ?
C11A C12A C13A C14A -177.0(14) . . . . ?
S3A C12A C13A C14A 1.9(16) . . . . ?
C12A C13A C14A C15A -2.5(18) . . . . ?
C13A C14A C15A C16A -174.9(12) . . . . ?
C13A C14A C15A S3A 1.8(15) . . . . ?
C12A S3A C15A C14A -0.6(10) . . . . ?
C12A S3A C15A C16A 176.3(10) . . . . ?
C14A C15A C16A C17A 149.6(13) . . . . ?
S3A C15A C16A C17A -26.7(16) . . . . ?
C14A C15A C16A C69A -27.3(17) . . . . ?
S3A C15A C16A C69A 156.3(8) . . . . ?
C15A C16A C17A C18A -178.5(10) . . . . ?
C69A C16A C17A C18A -1.6(16) . . . . ?
C15A C16A C17A S4A -5.8(16) . . . . ?
C69A C16A C17A S4A 171.1(8) . . . . ?
C20A S4A C17A C16A -168.1(9) . . . . ?
C20A S4A C17A C18A 5.8(8) . . . . ?
C16A C17A C18A C19A 170.0(11) . . . . ?
S4A C17A C18A C19A -3.5(11) . . . . ?
C17A C18A C19A C20A -1.5(14) . . . . ?
C18A C19A C20A C21A -171.8(11) . . . . ?
C18A C19A C20A S4A 5.8(12) . . . . ?
C17A S4A C20A C21A 171.3(10) . . . . ?
C17A S4A C20A C19A -6.6(8) . . . . ?
C19A C20A C21A C22A 179.9(11) . . . . ?
S4A C20A C21A C22A 2.5(16) . . . . ?
C19A C20A C21A C75A 1.5(17) . . . . ?
S4A C20A C21A C75A -175.9(8) . . . . ?
C20A C21A C22A C23A 6(2) . . . . ?
C75A C21A C22A C23A -175.3(14) . . . . ?
C20A C21A C22A S5A -176.2(9) . . . . ?
C75A C21A C22A S5A 2.2(14) . . . . ?
C25A S5A C22A C23A 1.2(11) . . . . ?
C25A S5A C22A C21A -176.7(9) . . . . ?
C21A C22A C23A C24A 175.8(13) . . . . ?
S5A C22A C23A C24A -1.9(17) . . . . ?
C22A C23A C24A C25A 2(2) . . . . ?
C23A C24A C25A C26A -176.0(12) . . . . ?
C23A C24A C25A S5A -0.8(17) . . . . ?
C22A S5A C25A C24A -0.2(10) . . . . ?
C22A S5A C25A C26A 175.4(9) . . . . ?
C24A C25A C26A C27A -21.4(19) . . . . ?
S5A C25A C26A C27A 164.0(9) . . . . ?
C24A C25A C26A C81A 155.9(13) . . . . ?
S5A C25A C26A C81A -18.7(13) . . . . ?
C25A C26A C27A C28A 172.9(11) . . . . ?
C81A C26A C27A C28A -4.3(16) . . . . ?
C25A C26A C27A S6A -7.8(16) . . . . ?
C81A C26A C27A S6A 174.9(7) . . . . ?
C30A S6A C27A C26A 178.3(9) . . . . ?
C30A S6A C27A C28A -2.3(8) . . . . ?
C26A C27A C28A C29A -179.0(11) . . . . ?
S6A C27A C28A C29A 1.6(12) . . . . ?
C27A C28A C29A C30A 0.2(14) . . . . ?
C28A C29A C30A C31A 176.4(10) . . . . ?
C28A C29A C30A S6A -1.9(12) . . . . ?
C27A S6A C30A C31A -176.0(10) . . . . ?
C27A S6A C30A C29A 2.3(8) . . . . ?
C29A C30A C31A C32A 176.1(10) . . . . ?
S6A C30A C31A C32A -5.9(17) . . . . ?
C29A C30A C31A C87A -4.8(16) . . . . ?
S6A C30A C31A C87A 173.2(8) . . . . ?
C30A C31A C32A C33A 175.2(11) . . . . ?
C87A C31A C32A C33A -3.9(16) . . . . ?
C30A C31A C32A S7A -3.5(17) . . . . ?
C87A C31A C32A S7A 177.4(8) . . . . ?
C35A S7A C32A C33A -0.6(9) . . . . ?
C35A S7A C32A C31A 178.3(10) . . . . ?
C31A C32A C33A C34A -178.1(11) . . . . ?
S7A C32A C33A C34A 0.8(13) . . . . ?
C32A C33A C34A C35A -0.7(16) . . . . ?
C33A C34A C35A C36A 178.9(11) . . . . ?
C33A C34A C35A S7A 0.2(13) . . . . ?
C32A S7A C35A C34A 0.2(9) . . . . ?
C32A S7A C35A C36A -178.6(9) . . . . ?
C34A C35A C36A C37A 160.8(12) . . . . ?
S7A C35A C36A C37A -20.7(16) . . . . ?
C34A C35A C36A C93A -14.6(16) . . . . ?
S7A C35A C36A C93A 163.9(8) . . . . ?
C35A C36A C37A C38A 178.9(10) . . . . ?
C93A C36A C37A C38A -5.9(16) . . . . ?
C35A C36A C37A S8A -2.0(16) . . . . ?
C93A C36A C37A S8A 173.3(8) . . . . ?
C40A S8A C37A C36A -179.6(9) . . . . ?
C40A S8A C37A C38A -0.3(8) . . . . ?
C36A C37A C38A C39A 178.5(10) . . . . ?
S8A C37A C38A C39A -0.8(12) . . . . ?
C37A C38A C39A C40A 1.8(14) . . . . ?
C38A C39A C40A C41A -180.0(10) . . . . ?
C38A C39A C40A S8A -2.0(12) . . . . ?
C37A S8A C40A C41A 179.4(8) . . . . ?
C37A S8A C40A C39A 1.3(8) . . . . ?
C39A C40A C41A C42A 1.4(18) . . . . ?
S8A C40A C41A C42A -176.4(8) . . . . ?
C39A C40A C41A C99A -178.9(9) . . . . ?
S8A C40A C41A C99A 3.4(12) . . . . ?
C40A C41A C42A C43A 165.7(10) . . . . ?
C99A C41A C42A C43A -14.1(13) . . . . ?
C40A C41A C42A S9A -11.5(15) . . . . ?
C99A C41A C42A S9A 168.7(7) . . . . ?
C45A S9A C42A C43A -1.0(8) . . . . ?
C45A S9A C42A C41A 176.7(8) . . . . ?
C41A C42A C43A C44A -176.9(9) . . . . ?
S9A C42A C43A C44A 0.7(11) . . . . ?
C42A C43A C44A C45A 0.0(14) . . . . ?
C43A C44A C45A C46A 175.6(9) . . . . ?
C43A C44A C45A S9A -0.7(12) . . . . ?
C42A S9A C45A C44A 1.0(8) . . . . ?
C42A S9A C45A C46A -175.4(9) . . . . ?
C44A C45A C46A C47A -174.0(10) . . . . ?
S9A C45A C46A C47A 1.8(15) . . . . ?
C44A C45A C46A C105 5.5(15) . . . . ?
S9A C45A C46A C105 -178.7(7) . . . . ?
C45A C46A C47A C48A 176.7(10) . . . . ?
C105 C46A C47A C48A -2.8(16) . . . . ?
C45A C46A C47A S10A -3.6(16) . . . . ?
C105 C46A C47A S10A 176.9(8) . . . . ?
C50A S10A C47A C46A -179.5(10) . . . . ?
C50A S10A C47A C48A 0.2(8) . . . . ?
C46A C47A C48A C49A -179.9(10) . . . . ?
S10A C47A C48A C49A 0.4(11) . . . . ?
C47A C48A C49A C50A -1.0(14) . . . . ?
C2A C1A C50A C49A 176.3(11) . . . . ?
C51A C1A C50A C49A -7.6(17) . . . . ?
C2A C1A C50A S10A -3.3(16) . . . . ?
C51A C1A C50A S10A 172.7(8) . . . . ?
C48A C49A C50A C1A -178.6(10) . . . . ?
C48A C49A C50A S10A 1.1(12) . . . . ?
C47A S10A C50A C1A 179.0(9) . . . . ?
C47A S10A C50A C49A -0.7(8) . . . . ?
C50A C1A C51A C52A -65.8(15) . . . . ?
C2A C1A C51A C52A 110.7(13) . . . . ?
C50A C1A C51A C56A 121.1(11) . . . . ?
C2A C1A C51A C56A -62.4(14) . . . . ?
C56A C51A C52A F1A 179.6(11) . . . . ?
C1A C51A C52A F1A 6.2(18) . . . . ?
C56A C51A C52A C53A 4.0(18) . . . . ?
C1A C51A C52A C53A -169.4(12) . . . . ?
F1A C52A C53A C54A 179.5(13) . . . . ?
C51A C52A C53A C54A -5(2) . . . . ?
F1A C52A C53A F2A 1.3(19) . . . . ?
C51A C52A C53A F2A 177.0(12) . . . . ?
F2A C53A C54A F3A -1(2) . . . . ?
C52A C53A C54A F3A -179.2(12) . . . . ?
F2A C53A C54A C55A -179.6(12) . . . . ?
C52A C53A C54A C55A 2(2) . . . . ?
C53A C54A C55A F4A 178.2(11) . . . . ?
F3A C54A C55A F4A -0.4(17) . . . . ?
C53A C54A C55A C56A 0.7(18) . . . . ?
F3A C54A C55A C56A -177.9(10) . . . . ?
C7A C6A C57A C58A -98.9(15) . . . . ?
C5A C6A C57A C58A 78.9(15) . . . . ?
C7A C6A C57A C62A 79.5(17) . . . . ?
C5A C6A C57A C62A -102.6(14) . . . . ?
C62A C57A C58A F6A 168.5(14) . . . . ?
C6A C57A C58A F6A -13.1(14) . . . . ?
C62A C57A C58A C59A 0.0 . . . . ?
C6A C57A C58A C59A 178.4(12) . . . . ?
F6A C58A C59A F7A -8.2(15) . . . . ?
C57A C58A C59A F7A 160.5(14) . . . . ?
F6A C58A C59A C60A -168.7(14) . . . . ?
C57A C58A C59A C60A 0.0 . . . . ?
F7A C59A C60A F8A 16.3(17) . . . . ?
C58A C59A C60A F8A 177.2(15) . . . . ?
F7A C59A C60A C61A -160.9(14) . . . . ?
C58A C59A C60A C61A 0.0 . . . . ?
F8A C60A C61A F9A 10.8(15) . . . . ?
C59A C60A C61A F9A -171.7(14) . . . . ?
F8A C60A C61A C62A -177.5(13) . . . . ?
C59A C60A C61A C62A 0.0 . . . . ?
F9A C61A C62A F10A -0.3(16) . . . . ?
C60A C61A C62A F10A -171.8(15) . . . . ?
F9A C61A C62A C57A 171.5(15) . . . . ?
C60A C61A C62A C57A 0.0 . . . . ?
C58A C57A C62A F10A 172.0(15) . . . . ?
C6A C57A C62A F10A -6.4(15) . . . . ?
C58A C57A C62A C61A 0.0 . . . . ?
C6A C57A C62A C61A -178.4(12) . . . . ?
F4A C55A C56A F5A -1.2(15) . . . . ?
C54A C55A C56A F5A 176.3(10) . . . . ?
F4A C55A C56A C51A -178.8(9) . . . . ?
C54A C55A C56A C51A -1.4(16) . . . . ?
C52A C51A C56A F5A -178.6(10) . . . . ?
C1A C51A C56A F5A -5.2(15) . . . . ?
C52A C51A C56A C55A -1.0(16) . . . . ?
C1A C51A C56A C55A 172.4(10) . . . . ?
C10A C11A C63A C64A 71.9(13) . . . . ?
C12A C11A C63A C64A -107.3(11) . . . . ?
C10A C11A C63A C68A -102.8(11) . . . . ?
C12A C11A C63A C68A 78.0(13) . . . . ?
C68A C63A C64A F11A 178.7(11) . . . . ?
C11A C63A C64A F11A 3.9(12) . . . . ?
C68A C63A C64A C65A 0.0 . . . . ?
C11A C63A C64A C65A -174.8(9) . . . . ?
F11A C64A C65A F12A 1.8(11) . . . . ?
C63A C64A C65A F12A -179.5(10) . . . . ?
F11A C64A C65A C66A -178.7(11) . . . . ?
C63A C64A C65A C66A 0.0 . . . . ?
F12A C65A C66A F13A 3.3(12) . . . . ?
C64A C65A C66A F13A -176.1(10) . . . . ?
F12A C65A C66A C67A 179.4(11) . . . . ?
C64A C65A C66A C67A 0.0 . . . . ?
F13A C66A C67A F14A -1.9(12) . . . . ?
C65A C66A C67A F14A -177.5(10) . . . . ?
F13A C66A C67A C68A 175.6(11) . . . . ?
C65A C66A C67A C68A 0.0 . . . . ?
F14A C67A C68A F15A -1.9(14) . . . . ?
C66A C67A C68A F15A -178.8(11) . . . . ?
F14A C67A C68A C63A 177.0(12) . . . . ?
C66A C67A C68A C63A 0.0 . . . . ?
C64A C63A C68A F15A 178.8(11) . . . . ?
C11A C63A C68A F15A -6.5(12) . . . . ?
C64A C63A C68A C67A 0.0 . . . . ?
C11A C63A C68A C67A 174.7(9) . . . . ?
C17A C16A C69A C74A 80.8(15) . . . . ?
C15A C16A C69A C74A -102.1(14) . . . . ?
C17A C16A C69A C70A -100.0(13) . . . . ?
C15A C16A C69A C70A 77.1(13) . . . . ?
C74A C69A C70A F16A -179.3(11) . . . . ?
C16A C69A C70A F16A 1.5(16) . . . . ?
C74A C69A C70A C71A -0.7(17) . . . . ?
C16A C69A C70A C71A -180.0(10) . . . . ?
F16A C70A C71A C72A 179.3(11) . . . . ?
C69A C70A C71A C72A 0.7(19) . . . . ?
F16A C70A C71A F17A -0.8(17) . . . . ?
C69A C70A C71A F17A -179.4(10) . . . . ?
F17A C71A C72A C73A 177.9(13) . . . . ?
C70A C71A C72A C73A -2(2) . . . . ?
F17A C71A C72A F18A 1(2) . . . . ?
C70A C71A C72A F18A -178.7(11) . . . . ?
C71A C72A C73A C74A 4(2) . . . . ?
F18A C72A C73A C74A -179.7(14) . . . . ?
C71A C72A C73A F19A -177.2(14) . . . . ?
F18A C72A C73A F19A -1(2) . . . . ?
C72A C73A C74A F20A -178.8(14) . . . . ?
F19A C73A C74A F20A 2(2) . . . . ?
C72A C73A C74A C69A -4(3) . . . . ?
F19A C73A C74A C69A 177.0(13) . . . . ?
C70A C69A C74A C73A 2(2) . . . . ?
C16A C69A C74A C73A -178.4(13) . . . . ?
C70A C69A C74A F20A 177.2(11) . . . . ?
C16A C69A C74A F20A -3.6(19) . . . . ?
C20A C21A C75A C80A 65.7(17) . . . . ?
C22A C21A C75A C80A -112.8(14) . . . . ?
C20A C21A C75A C76A -116.8(12) . . . . ?
C22A C21A C75A C76A 64.6(15) . . . . ?
C80A C75A C76A F21A 177.5(13) . . . . ?
C21A C75A C76A F21A 0.0(18) . . . . ?
C80A C75A C76A C77A -3.1(19) . . . . ?
C21A C75A C76A C77A 179.4(12) . . . . ?
F21A C76A C77A C78A -178.5(15) . . . . ?
C75A C76A C77A C78A 2(2) . . . . ?
F21A C76A C77A F22A -1(2) . . . . ?
C75A C76A C77A F22A 179.5(12) . . . . ?
F22A C77A C78A C79A 178.6(15) . . . . ?
C76A C77A C78A C79A -4(3) . . . . ?
F22A C77A C78A F23A 4(3) . . . . ?
C76A C77A C78A F23A -178.7(14) . . . . ?
C77A C78A C79A C80A 7(3) . . . . ?
F23A C78A C79A C80A -178.0(16) . . . . ?
C77A C78A C79A F24A 176.9(17) . . . . ?
F23A C78A C79A F24A -8(3) . . . . ?
C76A C75A C80A C79A 6(2) . . . . ?
C21A C75A C80A C79A -176.5(14) . . . . ?
C76A C75A C80A F25A 179.7(12) . . . . ?
C21A C75A C80A F25A -3(2) . . . . ?
C78A C79A C80A C75A -8(3) . . . . ?
F24A C79A C80A C75A -178.6(15) . . . . ?
C78A C79A C80A F25A 178.1(16) . . . . ?
F24A C79A C80A F25A 8(2) . . . . ?
C27A C26A C81A C82A -65.2(14) . . . . ?
C25A C26A C81A C82A 117.3(12) . . . . ?
C27A C26A C81A C86A 113.3(12) . . . . ?
C25A C26A C81A C86A -64.2(14) . . . . ?
C86A C81A C82A F26A -176.2(10) . . . . ?
C26A C81A C82A F26A 2.3(17) . . . . ?
C86A C81A C82A C83A -2.2(18) . . . . ?
C26A C81A C82A C83A 176.4(11) . . . . ?
F26A C82A C83A C84A 177.7(11) . . . . ?
C81A C82A C83A C84A 3(2) . . . . ?
F26A C82A C83A F27A -0.9(18) . . . . ?
C81A C82A C83A F27A -175.2(11) . . . . ?
F27A C83A C84A F28A -1.7(18) . . . . ?
C82A C83A C84A F28A 179.7(11) . . . . ?
F27A C83A C84A C85A 176.1(11) . . . . ?
C82A C83A C84A C85A -2.5(19) . . . . ?
F28A C84A C85A F29A -4.6(18) . . . . ?
C83A C84A C85A F29A 177.6(12) . . . . ?
F28A C84A C85A C86A 178.6(11) . . . . ?
C83A C84A C85A C86A 0.7(19) . . . . ?
F29A C85A C86A F30A 2.0(18) . . . . ?
C84A C85A C86A F30A 178.8(11) . . . . ?
F29A C85A C86A C81A -176.4(11) . . . . ?
C84A C85A C86A C81A 0.4(19) . . . . ?
C82A C81A C86A F30A -178.1(11) . . . . ?
C26A C81A C86A F30A 3.3(16) . . . . ?
C82A C81A C86A C85A 0.3(17) . . . . ?
C26A C81A C86A C85A -178.3(11) . . . . ?
C30A C31A C87A C92A 100.4(14) . . . . ?
C32A C31A C87A C92A -80.3(15) . . . . ?
C30A C31A C87A C88A -79.5(13) . . . . ?
C32A C31A C87A C88A 99.7(11) . . . . ?
C92A C87A C88A C89A 1.3(16) . . . . ?
C31A C87A C88A C89A -178.7(9) . . . . ?
C92A C87A C88A F31A -179.5(11) . . . . ?
C31A C87A C88A F31A 0.5(14) . . . . ?
F31A C88A C89A C90A -178.9(10) . . . . ?
C87A C88A C89A C90A 0.3(16) . . . . ?
F31A C88A C89A F32A -0.6(15) . . . . ?
C87A C88A C89A F32A 178.6(9) . . . . ?
C88A C89A C90A F33A -179.6(10) . . . . ?
F32A C89A C90A F33A 2.1(17) . . . . ?
C88A C89A C90A C91A -3.4(19) . . . . ?
F32A C89A C90A C91A 178.3(12) . . . . ?
F33A C90A C91A C92A -179.0(14) . . . . ?
C89A C90A C91A C92A 5(2) . . . . ?
F33A C90A C91A F34A 3(2) . . . . ?
C89A C90A C91A F34A -173.2(13) . . . . ?
C90A C91A C92A F35A -177.7(14) . . . . ?
F34A C91A C92A F35A 0(3) . . . . ?
C90A C91A C92A C87A -3(3) . . . . ?
F34A C91A C92A C87A 174.8(14) . . . . ?
C88A C87A C92A C91A 0(2) . . . . ?
C31A C87A C92A C91A -179.9(14) . . . . ?
C88A C87A C92A F35A 174.7(11) . . . . ?
C31A C87A C92A F35A -5(2) . . . . ?
C37A C36A C93A C94A 103.2(12) . . . . ?
C35A C36A C93A C94A -80.9(14) . . . . ?
C37A C36A C93A C98A -78.3(14) . . . . ?
C35A C36A C93A C98A 97.6(12) . . . . ?
C98A C93A C94A F36A 179.9(10) . . . . ?
C36A C93A C94A F36A -1.6(17) . . . . ?
C98A C93A C94A C95A 2.2(17) . . . . ?
C36A C93A C94A C95A -179.2(12) . . . . ?
F36A C94A C95A F37A -0.5(19) . . . . ?
C93A C94A C95A F37A 177.2(11) . . . . ?
F36A C94A C95A C96A 177.9(14) . . . . ?
C93A C94A C95A C96A -4(2) . . . . ?
F37A C95A C96A C97A -176.6(15) . . . . ?
C94A C95A C96A C97A 5(3) . . . . ?
F37A C95A C96A F38A -2(2) . . . . ?
C94A C95A C96A F38A 179.4(13) . . . . ?
F38A C96A C97A C98A -177.5(15) . . . . ?
C95A C96A C97A C98A -4(3) . . . . ?
F38A C96A C97A F39A 7(3) . . . . ?
C95A C96A C97A F39A -179.7(14) . . . . ?
C96A C97A C98A F40A -177.7(16) . . . . ?
F39A C97A C98A F40A -2(2) . . . . ?
C96A C97A C98A C93A 2(2) . . . . ?
F39A C97A C98A C93A 177.5(11) . . . . ?
C94A C93A C98A F40A 178.6(11) . . . . ?
C36A C93A C98A F40A 0.1(17) . . . . ?
C94A C93A C98A C97A -0.7(17) . . . . ?
C36A C93A C98A C97A -179.3(12) . . . . ?
F41A C100 C99A C104 -179.7(9) . . . . ?
C101 C100 C99A C104 1.7(15) . . . . ?
F41A C100 C99A C41A 3.2(14) . . . . ?
C101 C100 C99A C41A -175.4(9) . . . . ?
C40A C41A C99A C100 -76.5(12) . . . . ?
C42A C41A C99A C100 103.3(11) . . . . ?
C40A C41A C99A C104 106.5(11) . . . . ?
C42A C41A C99A C104 -73.7(11) . . . . ?
F41A C100 C101 F42A 1.5(14) . . . . ?
C99A C100 C101 F42A -179.9(9) . . . . ?
F41A C100 C101 C102 -178.9(9) . . . . ?
C99A C100 C101 C102 -0.2(15) . . . . ?
F42A C101 C102 F43A -0.9(15) . . . . ?
C100 C101 C102 F43A 179.5(9) . . . . ?
F42A C101 C102 C103 178.9(9) . . . . ?
C100 C101 C102 C103 -0.7(15) . . . . ?
F43A C102 C103 F44A -1.0(15) . . . . ?
C101 C102 C103 F44A 179.1(9) . . . . ?
F43A C102 C103 C104 179.9(9) . . . . ?
C101 C102 C103 C104 0.1(16) . . . . ?
F44A C103 C104 F45A -0.8(15) . . . . ?
C102 C103 C104 F45A 178.2(9) . . . . ?
F44A C103 C104 C99A -177.5(9) . . . . ?
C102 C103 C104 C99A 1.5(16) . . . . ?
C100 C99A C104 F45A -179.1(9) . . . . ?
C41A C99A C104 F45A -2.0(14) . . . . ?
C100 C99A C104 C103 -2.4(15) . . . . ?
C41A C99A C104 C103 174.8(10) . . . . ?
C47A C46A C105 C106 -113.4(11) . . . . ?
C45A C46A C105 C106 67.1(12) . . . . ?
C47A C46A C105 C110 68.2(13) . . . . ?
C45A C46A C105 C110 -111.3(10) . . . . ?
C110 C105 C106 F46A -179.6(9) . . . . ?
C46A C105 C106 F46A 2.0(14) . . . . ?
C110 C105 C106 C107 1.3(15) . . . . ?
C46A C105 C106 C107 -177.1(10) . . . . ?
F46A C106 C107 C108 179.6(11) . . . . ?
C105 C106 C107 C108 -1.4(18) . . . . ?
F46A C106 C107 F47A -1.0(16) . . . . ?
C105 C106 C107 F47A 178.1(10) . . . . ?
F47A C107 C108 C109 -179.9(11) . . . . ?
C106 C107 C108 C109 0(2) . . . . ?
F47A C107 C108 F48A 1(2) . . . . ?
C106 C107 C108 F48A -179.7(11) . . . . ?
C107 C108 C109 F49A -179.5(12) . . . . ?
F48A C108 C109 F49A -0.2(18) . . . . ?
C107 C108 C109 C110 2(2) . . . . ?
F48A C108 C109 C110 -178.6(10) . . . . ?
C106 C105 C110 F50A 179.8(9) . . . . ?
C46A C105 C110 F50A -1.7(15) . . . . ?
C106 C105 C110 C109 0.4(15) . . . . ?
C46A C105 C110 C109 178.8(9) . . . . ?
F49A C109 C110 F50A 0.0(16) . . . . ?
C108 C109 C110 F50A 178.5(10) . . . . ?
F49A C109 C110 C105 179.5(10) . . . . ?
C108 C109 C110 C105 -2.0(17) . . . . ?
C50B C1B C2B C3B -162.5(10) . . . . ?
C51B C1B C2B C3B 15.5(15) . . . . ?
C50B C1B C2B S1B 20.2(15) . . . . ?
C51B C1B C2B S1B -161.8(7) . . . . ?
C5B S1B C2B C3B 1.7(8) . . . . ?
C5B S1B C2B C1B 179.4(9) . . . . ?
C1B C2B C3B C4B -179.6(10) . . . . ?
S1B C2B C3B C4B -2.1(11) . . . . ?
C2B C3B C4B C5B 1.5(14) . . . . ?
C3B C4B C5B C6B 179.8(11) . . . . ?
C3B C4B C5B S1B -0.1(12) . . . . ?
C2B S1B C5B C4B -0.9(8) . . . . ?
C2B S1B C5B C6B 179.1(11) . . . . ?
C4B C5B C6B C7B 179.6(12) . . . . ?
S1B C5B C6B C7B 0(2) . . . . ?
C4B C5B C6B C57B -6.1(18) . . . . ?
S1B C5B C6B C57B 173.9(9) . . . . ?
C5B C6B C7B C8B -177.1(14) . . . . ?
C57B C6B C7B C8B 9(2) . . . . ?
C5B C6B C7B S2B 6(2) . . . . ?
C57B C6B C7B S2B -168.3(10) . . . . ?
C10B S2B C7B C6B 175.9(12) . . . . ?
C10B S2B C7B C8B -1.4(11) . . . . ?
C6B C7B C8B C9B -176.7(14) . . . . ?
S2B C7B C8B C9B 0.5(17) . . . . ?
C7B C8B C9B C10B 1(2) . . . . ?
C8B C9B C10B C11B 176.0(13) . . . . ?
C8B C9B C10B S2B -1.9(17) . . . . ?
C7B S2B C10B C11B -176.1(12) . . . . ?
C7B S2B C10B C9B 1.9(11) . . . . ?
C9B C10B C11B C12B -178.7(13) . . . . ?
S2B C10B C11B C12B -1.1(19) . . . . ?
C9B C10B C11B C63B -2(2) . . . . ?
S2B C10B C11B C63B 175.7(10) . . . . ?
C10B C11B C12B C13B -1(2) . . . . ?
C63B C11B C12B C13B -177.9(13) . . . . ?
C10B C11B C12B S3B 173.6(10) . . . . ?
C63B C11B C12B S3B -3.2(15) . . . . ?
C15B S3B C12B C13B -2.9(9) . . . . ?
C15B S3B C12B C11B -178.8(10) . . . . ?
C11B C12B C13B C14B 178.6(13) . . . . ?
S3B C12B C13B C14B 3.7(14) . . . . ?
C12B C13B C14B C15B -2.7(16) . . . . ?
C13B C14B C15B C16B 176.8(12) . . . . ?
C13B C14B C15B S3B 0.3(14) . . . . ?
C12B S3B C15B C14B 1.5(10) . . . . ?
C12B S3B C15B C16B -175.1(10) . . . . ?
C14B C15B C16B C17B -152.7(12) . . . . ?
S3B C15B C16B C17B 23.4(17) . . . . ?
C14B C15B C16B C69B 20.3(18) . . . . ?
S3B C15B C16B C69B -163.6(10) . . . . ?
C15B C16B C17B C18B 179.1(11) . . . . ?
C69B C16B C17B C18B 6.2(18) . . . . ?
C15B C16B C17B S4B 8.4(17) . . . . ?
C69B C16B C17B S4B -164.5(10) . . . . ?
C20B S4B C17B C16B 163.6(10) . . . . ?
C20B S4B C17B C18B -8.4(9) . . . . ?
C16B C17B C18B C19B -166.5(11) . . . . ?
S4B C17B C18B C19B 5.5(13) . . . . ?
C17B C18B C19B C20B 1.6(15) . . . . ?
C18B C19B C20B C21B 169.0(12) . . . . ?
C18B C19B C20B S4B -7.8(13) . . . . ?
C17B S4B C20B C21B -168.0(10) . . . . ?
C17B S4B C20B C19B 9.0(9) . . . . ?
C19B C20B C21B C22B -178.5(11) . . . . ?
S4B C20B C21B C22B -2.1(17) . . . . ?
C19B C20B C21B C75B -1.4(18) . . . . ?
S4B C20B C21B C75B 175.0(9) . . . . ?
C20B C21B C22B C23B -11(2) . . . . ?
C75B C21B C22B C23B 171.8(12) . . . . ?
C20B C21B C22B S5B 165.4(10) . . . . ?
C75B C21B C22B S5B -11.8(15) . . . . ?
C25B S5B C22B C21B 179.9(9) . . . . ?
C25B S5B C22B C23B -2.9(9) . . . . ?
C21B C22B C23B C24B 179.9(12) . . . . ?
S5B C22B C23B C24B 3.1(14) . . . . ?
C22B C23B C24B C25B -1.5(17) . . . . ?
C23B C24B C25B C26B 179.3(12) . . . . ?
C23B C24B C25B S5B -0.8(14) . . . . ?
C22B S5B C25B C24B 2.2(9) . . . . ?
C22B S5B C25B C26B -177.8(10) . . . . ?
C24B C25B C26B C27B 31(2) . . . . ?
S5B C25B C26B C27B -148.8(11) . . . . ?
C24B C25B C26B C81B -149.6(12) . . . . ?
S5B C25B C26B C81B 30.5(14) . . . . ?
C25B C26B C27B C28B -179.9(13) . . . . ?
C81B C26B C27B C28B 1(2) . . . . ?
C25B C26B C27B S6B 3.9(19) . . . . ?
C81B C26B C27B S6B -175.4(9) . . . . ?
C30B S6B C27B C26B 174.6(12) . . . . ?
C30B S6B C27B C28B -2.4(11) . . . . ?
C26B C27B C28B C29B -170.1(15) . . . . ?
S6B C27B C28B C29B 6.6(18) . . . . ?
C27B C28B C29B C30B -8(2) . . . . ?
C28B C29B C30B C31B 179.8(16) . . . . ?
C28B C29B C30B S6B 5.3(18) . . . . ?
C27B S6B C30B C31B -175.5(16) . . . . ?
C27B S6B C30B C29B -1.5(12) . . . . ?
C29B C30B C31B C32B 175.5(15) . . . . ?
S6B C30B C31B C32B -11(3) . . . . ?
C29B C30B C31B C87B -6(2) . . . . ?
S6B C30B C31B C87B 167.8(12) . . . . ?
C30B C31B C32B C33B -157.3(18) . . . . ?
C87B C31B C32B C33B 24(2) . . . . ?
C30B C31B C32B S7B 25(2) . . . . ?
C87B C31B C32B S7B -154.0(13) . . . . ?
C35B S7B C32B C33B -5.0(15) . . . . ?
C35B S7B C32B C31B 172.8(16) . . . . ?
C31B C32B C33B C34B -175.7(15) . . . . ?
S7B C32B C33B C34B 2(2) . . . . ?
C32B C33B C34B C35B 3(2) . . . . ?
C33B C34B C35B C36B 175.5(15) . . . . ?
C33B C34B C35B S7B -6(2) . . . . ?
C32B S7B C35B C34B 6.4(14) . . . . ?
C32B S7B C35B C36B -175.4(14) . . . . ?
C34B C35B C36B C37B -162.0(15) . . . . ?
S7B C35B C36B C37B 20(2) . . . . ?
C34B C35B C36B C93B 12(2) . . . . ?
S7B C35B C36B C93B -165.5(11) . . . . ?
C35B C36B C37B C38B 179.6(12) . . . . ?
C93B C36B C37B C38B 5.3(18) . . . . ?
C35B C36B C37B S8B 4.8(19) . . . . ?
C93B C36B C37B S8B -169.5(9) . . . . ?
C40B S8B C37B C36B 174.2(10) . . . . ?
C40B S8B C37B C38B -1.3(8) . . . . ?
C36B C37B C38B C39B -173.5(11) . . . . ?
S8B C37B C38B C39B 1.9(12) . . . . ?
C37B C38B C39B C40B -1.6(14) . . . . ?
C38B C39B C40B C41B 179.3(10) . . . . ?
C38B C39B C40B S8B 0.5(11) . . . . ?
C37B S8B C40B C41B -178.4(8) . . . . ?
C37B S8B C40B C39B 0.5(7) . . . . ?
C39B C40B C41B C42B -1.8(17) . . . . ?
S8B C40B C41B C42B 176.9(8) . . . . ?
C39B C40B C41B C99B -179.9(9) . . . . ?
S8B C40B C41B C99B -1.2(12) . . . . ?
C40B C41B C42B C43B -176.4(10) . . . . ?
C99B C41B C42B C43B 1.8(14) . . . . ?
C40B C41B C42B S9B 3.7(15) . . . . ?
C99B C41B C42B S9B -178.0(7) . . . . ?
C45B S9B C42B C43B 0.3(8) . . . . ?
C45B S9B C42B C41B -179.9(8) . . . . ?
C41B C42B C43B C44B -179.9(9) . . . . ?
S9B C42B C43B C44B -0.1(12) . . . . ?
C42B C43B C44B C45B -0.3(15) . . . . ?
C43B C44B C45B C46B -178.5(11) . . . . ?
C43B C44B C45B S9B 0.4(13) . . . . ?
C42B S9B C45B C44B -0.4(9) . . . . ?
C42B S9B C45B C46B 178.6(10) . . . . ?
C44B C45B C46B C47B 176.6(12) . . . . ?
S9B C45B C46B C47B -2.2(18) . . . . ?
C44B C45B C46B C205 -4.5(17) . . . . ?
S9B C45B C46B C205 176.7(9) . . . . ?
C45B C46B C47B C48B -177.9(12) . . . . ?
C205 C46B C47B C48B 3.3(19) . . . . ?
C45B C46B C47B S10B 3.2(19) . . . . ?
C205 C46B C47B S10B -175.7(9) . . . . ?
C50B S10B C47B C46B 177.5(10) . . . . ?
C50B S10B C47B C48B -1.7(9) . . . . ?
C46B C47B C48B C49B -178.9(12) . . . . ?
S10B C47B C48B C49B 0.2(14) . . . . ?
C47B C48B C49B C50B 1.8(16) . . . . ?
C2B C1B C50B C49B -171.2(10) . . . . ?
C51B C1B C50B C49B 10.8(16) . . . . ?
C2B C1B C50B S10B 10.3(15) . . . . ?
C51B C1B C50B S10B -167.7(8) . . . . ?
C48B C49B C50B C1B 178.3(11) . . . . ?
C48B C49B C50B S10B -3.0(12) . . . . ?
C47B S10B C50B C1B -178.7(10) . . . . ?
C47B S10B C50B C49B 2.5(8) . . . . ?
C50B C1B C51B C52B 58.4(14) . . . . ?
C2B C1B C51B C52B -119.8(12) . . . . ?
C50B C1B C51B C56B -128.4(11) . . . . ?
C2B C1B C51B C56B 53.5(13) . . . . ?
C56B C51B C52B C53B 2.3(18) . . . . ?
C1B C51B C52B C53B 176.0(12) . . . . ?
C56B C51B C52B F1B -179.7(10) . . . . ?
C1B C51B C52B F1B -6.0(17) . . . . ?
F1B C52B C53B F2B 2.3(19) . . . . ?
C51B C52B C53B F2B -179.7(11) . . . . ?
F1B C52B C53B C54B 177.7(11) . . . . ?
C51B C52B C53B C54B -4(2) . . . . ?
C52B C53B C54B F3B -177.8(11) . . . . ?
F2B C53B C54B F3B -2.4(18) . . . . ?
C52B C53B C54B C55B 4.2(19) . . . . ?
F2B C53B C54B C55B 179.6(11) . . . . ?
F3B C54B C55B F4B 0.8(16) . . . . ?
C53B C54B C55B F4B 178.7(10) . . . . ?
F3B C54B C55B C56B 179.6(10) . . . . ?
C53B C54B C55B C56B -2.4(17) . . . . ?
F4B C55B C56B F5B -2.3(15) . . . . ?
C54B C55B C56B F5B 178.8(10) . . . . ?
F4B C55B C56B C51B 179.4(9) . . . . ?
C54B C55B C56B C51B 0.5(16) . . . . ?
C52B C51B C56B F5B -178.7(10) . . . . ?
C1B C51B C56B F5B 7.6(15) . . . . ?
C52B C51B C56B C55B -0.4(15) . . . . ?
C1B C51B C56B C55B -174.1(10) . . . . ?
C7B C6B C57B C58B 103.5(13) . . . . ?
C5B C6B C57B C58B -71.4(13) . . . . ?
C7B C6B C57B C62B -74.9(14) . . . . ?
C5B C6B C57B C62B 110.2(12) . . . . ?
C62B C57B C58B F6B -179.0(14) . . . . ?
C6B C57B C58B F6B 2.6(13) . . . . ?
C62B C57B C58B C59B 0.0 . . . . ?
C6B C57B C58B C59B -178.4(11) . . . . ?
F6B C58B C59B F7B 3.0(14) . . . . ?
C57B C58B C59B F7B -176.1(13) . . . . ?
F6B C58B C59B C60B 179.1(13) . . . . ?
C57B C58B C59B C60B 0.0 . . . . ?
F7B C59B C60B F8B -3.4(14) . . . . ?
C58B C59B C60B F8B -179.7(12) . . . . ?
F7B C59B C60B C61B 176.2(13) . . . . ?
C58B C59B C60B C61B 0.0 . . . . ?
F8B C60B C61B F9B -4.8(14) . . . . ?
C59B C60B C61B F9B 175.5(13) . . . . ?
F8B C60B C61B C62B 179.7(12) . . . . ?
C59B C60B C61B C62B 0.0 . . . . ?
F9B C61B C62B F10B 4.4(14) . . . . ?
C60B C61B C62B F10B 179.9(12) . . . . ?
F9B C61B C62B C57B -175.5(13) . . . . ?
C60B C61B C62B C57B 0.0 . . . . ?
C58B C57B C62B F10B -179.9(13) . . . . ?
C6B C57B C62B F10B -1.5(13) . . . . ?
C58B C57B C62B C61B 0.0 . . . . ?
C6B C57B C62B C61B 178.4(11) . . . . ?
C10B C11B C63B C64B -71.9(18) . . . . ?
C12B C11B C63B C64B 105.1(15) . . . . ?
C10B C11B C63B C68B 106.2(14) . . . . ?
C12B C11B C63B C68B -76.8(16) . . . . ?
C68B C63B C64B C65B 2(2) . . . . ?
C11B C63B C64B C65B 179.9(13) . . . . ?
C68B C63B C64B F11B 178.8(11) . . . . ?
C11B C63B C64B F11B -3(2) . . . . ?
C63B C64B C65B F12B 179.0(13) . . . . ?
F11B C64B C65B F12B 2(2) . . . . ?
C63B C64B C65B C66B -2(2) . . . . ?
F11B C64B C65B C66B -178.8(12) . . . . ?
F12B C65B C66B F13B 0(2) . . . . ?
C64B C65B C66B F13B -179.7(12) . . . . ?
F12B C65B C66B C67B -178.4(12) . . . . ?
C64B C65B C66B C67B 2(2) . . . . ?
F13B C66B C67B F14B 0.8(18) . . . . ?
C65B C66B C67B F14B 178.9(12) . . . . ?
F13B C66B C67B C68B 179.0(11) . . . . ?
C65B C66B C67B C68B -3(2) . . . . ?
F14B C67B C68B F15B -0.7(18) . . . . ?
C66B C67B C68B F15B -179.0(11) . . . . ?
F14B C67B C68B C63B -178.8(11) . . . . ?
C66B C67B C68B C63B 2.9(19) . . . . ?
C64B C63B C68B F15B 179.6(11) . . . . ?
C11B C63B C68B F15B 1.4(18) . . . . ?
C64B C63B C68B C67B -2.3(19) . . . . ?
C11B C63B C68B C67B 179.5(12) . . . . ?
C17B C16B C69B C74B -99.6(15) . . . . ?
C15B C16B C69B C74B 86.8(15) . . . . ?
C17B C16B C69B C70B 77.0(15) . . . . ?
C15B C16B C69B C70B -96.6(14) . . . . ?
C74B C69B C70B C71B 1.9(19) . . . . ?
C16B C69B C70B C71B -175.0(13) . . . . ?
C74B C69B C70B F16B 175.0(11) . . . . ?
C16B C69B C70B F16B -1.9(18) . . . . ?
F16B C70B C71B F17B 3(2) . . . . ?
C69B C70B C71B F17B 176.2(12) . . . . ?
F16B C70B C71B C72B -176.5(12) . . . . ?
C69B C70B C71B C72B -4(2) . . . . ?
C70B C71B C72B F18B 179.1(13) . . . . ?
F17B C71B C72B F18B -0.7(19) . . . . ?
C70B C71B C72B C73B 2(2) . . . . ?
F17B C71B C72B C73B -178.3(12) . . . . ?
F18B C72B C73B F19B 0(2) . . . . ?
C71B C72B C73B F19B 177.2(13) . . . . ?
F18B C72B C73B C74B -175.5(13) . . . . ?
C71B C72B C73B C74B 2(2) . . . . ?
C70B C69B C74B C73B 2(2) . . . . ?
C16B C69B C74B C73B 178.6(13) . . . . ?
C70B C69B C74B F20B 177.7(11) . . . . ?
C16B C69B C74B F20B -5.5(19) . . . . ?
F19B C73B C74B C69B -178.8(13) . . . . ?
C72B C73B C74B C69B -4(2) . . . . ?
F19B C73B C74B F20B 5(2) . . . . ?
C72B C73B C74B F20B -179.8(13) . . . . ?
C20B C21B C75B C76B 121.2(15) . . . . ?
C22B C21B C75B C76B -61.4(17) . . . . ?
C20B C21B C75B C80B -56.0(18) . . . . ?
C22B C21B C75B C80B 121.4(16) . . . . ?
C80B C75B C76B F21B -178.1(13) . . . . ?
C21B C75B C76B F21B 5(2) . . . . ?
C80B C75B C76B C77B 1(2) . . . . ?
C21B C75B C76B C77B -176.7(14) . . . . ?
F21B C76B C77B F22B 1(2) . . . . ?
C75B C76B C77B F22B -177.5(13) . . . . ?
F21B C76B C77B C78B -179.2(14) . . . . ?
C75B C76B C77B C78B 2(2) . . . . ?
F22B C77B C78B F23B -1(2) . . . . ?
C76B C77B C78B F23B 179.4(13) . . . . ?
F22B C77B C78B C79B 174.5(14) . . . . ?
C76B C77B C78B C79B -5(3) . . . . ?
F23B C78B C79B F24B -6(2) . . . . ?
C77B C78B C79B F24B 178.9(15) . . . . ?
F23B C78B C79B C80B -179.1(16) . . . . ?
C77B C78B C79B C80B 5(3) . . . . ?
F24B C79B C80B F25B 4(2) . . . . ?
C78B C79B C80B F25B 177.4(15) . . . . ?
F24B C79B C80B C75B -176.2(15) . . . . ?
C78B C79B C80B C75B -3(3) . . . . ?
C76B C75B C80B F25B 179.5(13) . . . . ?
C21B C75B C80B F25B -3(2) . . . . ?
C76B C75B C80B C79B 0(2) . . . . ?
C21B C75B C80B C79B 177.0(15) . . . . ?
C27B C26B C81B C82B 64(2) . . . . ?
C25B C26B C81B C82B -115.1(16) . . . . ?
C27B C26B C81B C86B -121.8(17) . . . . ?
C25B C26B C81B C86B 58.8(19) . . . . ?
C86B C81B C82B F26B -175.5(14) . . . . ?
C26B C81B C82B F26B -1(2) . . . . ?
C86B C81B C82B C83B 4(2) . . . . ?
C26B C81B C82B C83B 178.4(13) . . . . ?
F26B C82B C83B C84B 179.8(13) . . . . ?
C81B C82B C83B C84B 0(2) . . . . ?
F26B C82B C83B F27B -1.7(19) . . . . ?
C81B C82B C83B F27B 178.9(14) . . . . ?
F27B C83B C84B F28B 2(2) . . . . ?
C82B C83B C84B F28B -179.7(13) . . . . ?
F27B C83B C84B C85B 173.9(15) . . . . ?
C82B C83B C84B C85B -8(2) . . . . ?
C83B C84B C85B C86B 10(3) . . . . ?
F28B C84B C85B C86B -178.0(15) . . . . ?
C83B C84B C85B F29B -167.4(16) . . . . ?
F28B C84B C85B F29B 5(3) . . . . ?
C82B C81B C86B F30B 175.5(15) . . . . ?
C26B C81B C86B F30B 1(3) . . . . ?
C82B C81B C86B C85B -1(3) . . . . ?
C26B C81B C86B C85B -176.0(17) . . . . ?
C84B C85B C86B C81B -5(3) . . . . ?
F29B C85B C86B C81B 171.9(17) . . . . ?
C84B C85B C86B F30B 177.7(16) . . . . ?
F29B C85B C86B F30B -5(3) . . . . ?
C30B C31B C87B C88B 110.5(15) . . . . ?
C32B C31B C87B C88B -70.5(16) . . . . ?
C30B C31B C87B C92B -72.1(17) . . . . ?
C32B C31B C87B C92B 106.9(15) . . . . ?
C92B C87B C88B F31B 174.6(13) . . . . ?
C31B C87B C88B F31B -7.9(14) . . . . ?
C92B C87B C88B C89B 0.0 . . . . ?
C31B C87B C88B C89B 177.5(12) . . . . ?
F31B C88B C89B F32B -0.4(14) . . . . ?
C87B C88B C89B F32B 174.1(13) . . . . ?
F31B C88B C89B C90B -174.5(13) . . . . ?
C87B C88B C89B C90B 0.0 . . . . ?
F32B C89B C90B F33B 8.4(16) . . . . ?
C88B C89B C90B F33B -178.3(14) . . . . ?
F32B C89B C90B C91B -173.3(14) . . . . ?
C88B C89B C90B C91B 0.0 . . . . ?
F33B C90B C91B F34B -5.2(15) . . . . ?
C89B C90B C91B F34B 176.4(14) . . . . ?
F33B C90B C91B C92B 178.3(13) . . . . ?
C89B C90B C91B C92B 0.0 . . . . ?
F34B C91B C92B F35B 1.1(14) . . . . ?
C90B C91B C92B F35B 177.7(14) . . . . ?
F34B C91B C92B C87B -176.6(13) . . . . ?
C90B C91B C92B C87B 0.0 . . . . ?
C88B C87B C92B F35B -177.7(14) . . . . ?
C31B C87B C92B F35B 4.9(14) . . . . ?
C88B C87B C92B C91B 0.0 . . . . ?
C31B C87B C92B C91B -177.4(12) . . . . ?
C37B C36B C93B C94B -109.0(14) . . . . ?
C35B C36B C93B C94B 76.0(17) . . . . ?
C37B C36B C93B C98B 77.1(15) . . . . ?
C35B C36B C93B C98B -97.9(14) . . . . ?
C98B C93B C94B F36B -178.4(12) . . . . ?
C36B C93B C94B F36B 8(2) . . . . ?
C98B C93B C94B C95B -2.0(19) . . . . ?
C36B C93B C94B C95B -176.1(12) . . . . ?
F36B C94B C95B F37B -1(2) . . . . ?
C93B C94B C95B F37B -177.9(13) . . . . ?
F36B C94B C95B C96B 178.4(14) . . . . ?
C93B C94B C95B C96B 2(2) . . . . ?
F37B C95B C96B C97B -179.2(14) . . . . ?
C94B C95B C96B C97B 1(2) . . . . ?
F37B C95B C96B F38B -2(2) . . . . ?
C94B C95B C96B F38B 177.9(12) . . . . ?
C95B C96B C97B F39B 178.0(14) . . . . ?
F38B C96B C97B F39B 1(2) . . . . ?
C95B C96B C97B C98B -4(2) . . . . ?
F38B C96B C97B C98B 179.4(11) . . . . ?
C96B C97B C98B F40B 179.4(12) . . . . ?
F39B C97B C98B F40B -2.2(18) . . . . ?
C96B C97B C98B C93B 3(2) . . . . ?
F39B C97B C98B C93B -178.1(11) . . . . ?
C94B C93B C98B F40B -176.5(11) . . . . ?
C36B C93B C98B F40B -2.2(17) . . . . ?
C94B C93B C98B C97B -0.8(18) . . . . ?
C36B C93B C98B C97B 173.5(11) . . . . ?
C40B C41B C99B C204 -104.4(12) . . . . ?
C42B C41B C99B C204 77.2(12) . . . . ?
C40B C41B C99B C200 80.0(12) . . . . ?
C42B C41B C99B C200 -98.4(11) . . . . ?
C204 C99B C200 F41B 179.1(9) . . . . ?
C41B C99B C200 F41B -5.1(15) . . . . ?
C204 C99B C200 C201 -1.5(15) . . . . ?
C41B C99B C200 C201 174.3(9) . . . . ?
F41B C200 C201 F42B 0.9(14) . . . . ?
C99B C200 C201 F42B -178.5(9) . . . . ?
F41B C200 C201 C202 179.8(9) . . . . ?
C99B C200 C201 C202 0.4(15) . . . . ?
F42B C201 C202 F43B -0.1(14) . . . . ?
C200 C201 C202 F43B -179.0(9) . . . . ?
F42B C201 C202 C203 -179.6(10) . . . . ?
C200 C201 C202 C203 1.5(16) . . . . ?
F43B C202 C203 F44B 2.5(16) . . . . ?
C201 C202 C203 F44B -178.0(10) . . . . ?
F43B C202 C203 C204 178.4(10) . . . . ?
C201 C202 C203 C204 -2.1(17) . . . . ?
F44B C203 C204 F45B -1.2(17) . . . . ?
C202 C203 C204 F45B -176.9(10) . . . . ?
F44B C203 C204 C99B 176.6(11) . . . . ?
C202 C203 C204 C99B 0.9(18) . . . . ?
C200 C99B C204 F45B 178.6(9) . . . . ?
C41B C99B C204 F45B 2.7(15) . . . . ?
C200 C99B C204 C203 0.9(17) . . . . ?
C41B C99B C204 C203 -175.0(11) . . . . ?
C47B C46B C205 C210 -74.3(16) . . . . ?
C45B C46B C205 C210 106.7(13) . . . . ?
C47B C46B C205 C206 105.4(12) . . . . ?
C45B C46B C205 C206 -73.6(14) . . . . ?
C210 C205 C206 F46B 178.1(11) . . . . ?
C46B C205 C206 F46B -1.7(16) . . . . ?
C210 C205 C206 C207 -1.7(17) . . . . ?
C46B C205 C206 C207 178.6(10) . . . . ?
F46B C206 C207 F47B 2.2(17) . . . . ?
C205 C206 C207 F47B -178.1(10) . . . . ?
F46B C206 C207 C208 -178.3(11) . . . . ?
C205 C206 C207 C208 1.5(17) . . . . ?
F47B C207 C208 C209 177.1(13) . . . . ?
C206 C207 C208 C209 -2(2) . . . . ?
F47B C207 C208 F48B -0.3(18) . . . . ?
C206 C207 C208 F48B -179.9(10) . . . . ?
C207 C208 C209 F49B 177.8(14) . . . . ?
F48B C208 C209 F49B -5(2) . . . . ?
C207 C208 C209 C210 3(2) . . . . ?
F48B C208 C209 C210 -179.2(12) . . . . ?
C206 C205 C210 F50B 179.9(11) . . . . ?
C46B C205 C210 F50B -0.4(19) . . . . ?
C206 C205 C210 C209 2.6(19) . . . . ?
C46B C205 C210 C209 -177.7(12) . . . . ?
C208 C209 C210 F50B 179.3(13) . . . . ?
F49B C209 C210 F50B 4(2) . . . . ?
C208 C209 C210 C205 -3(2) . . . . ?
F49B C209 C210 C205 -178.3(13) . . . . ?

loop_
_platon_squeeze_void_nr
_platon_squeeze_void_average_x
_platon_squeeze_void_average_y
_platon_squeeze_void_average_z
_platon_squeeze_void_volume
_platon_squeeze_void_count_electrons
_platon_squeeze_void_content
1 0.390 -0.031 0.285 309 45 ' '
2 0.886 0.015 0.364 101 0 ' '
3 0.117 -0.015 0.636 103 0 ' '
4 0.611 0.031 0.715 307 45 ' '
5 0.424 0.186 0.973 198 0 ' '
6 0.019 0.083 0.833 7 -1 ' '
7 0.128 0.116 0.728 36 0 ' '
8 0.939 0.225 0.981 175 1 ' '
9 0.439 0.275 0.481 175 1 ' '
10 -0.076 0.314 0.473 198 -1 ' '
11 0.628 0.384 0.228 36 0 ' '
12 0.110 0.469 0.215 309 45 ' '
13 0.383 0.485 0.864 103 0 ' '
14 0.519 0.417 0.333 7 -1 ' '
15 0.889 0.531 0.785 307 45 ' '
16 0.614 0.516 0.136 101 0 ' '
17 0.076 0.686 0.527 198 0 ' '
18 0.481 0.583 0.667 7 -1 ' '
19 0.372 0.616 0.772 36 0 ' '
20 0.561 0.725 0.519 175 1 ' '
21 1.061 0.775 1.019 175 1 ' '
22 0.576 0.814 1.027 198 0 ' '
23 0.872 0.883 0.272 36 0 ' '
24 0.981 0.917 0.167 7 -1 ' '
